data_7123989
loop_
_publ_author_name
'Sen, Sajal'
'Li, Yue'
'Lynch, Vincent'
'Arumugam, Kuppuswamy'
'Sessler, Jonathan L.'
'Arambula, Jonathan'

_publ_section_title
;
 Expanding the biological utility of bis-NHC gold(I) complexes through
 post synthetic carbamate conjugation
;
_journal_name_full 'Chemical Communications'
_journal_paper_doi 10.1039/C9CC05635A
_journal_year 2019
_chemical_formula_moiety 'C27 H36 N2, C22 H25 N3 O2, Au, 0.25 C H2 Cl2'
_chemical_formula_sum 'C49 H61 Au Cl0.5 F6 N5 O2 P'
_chemical_formula_weight 1111.69
_space_group_crystal_system triclinic
_space_group_IT_number 2
_space_group_name_Hall '-P 1'
_space_group_name_H-M_alt 'P -1'
_symmetry_space_group_name_Hall '-P 1'
_symmetry_space_group_name_H-M 'P -1'
_atom_sites_solution_hydrogens geom
_audit_creation_method SHELXL-2016/6
_audit_update_record
;
2019-07-13 deposited with the CCDC.    2019-08-14 downloaded from the CCDC.
;
_cell_angle_alpha 83.682(4)
_cell_angle_beta 84.131(5)
_cell_angle_gamma 78.693(5)
_cell_formula_units_Z 4
_cell_length_a 11.1145(6)
_cell_length_b 18.0534(9)
_cell_length_c 25.6124(14)
_cell_measurement_reflns_used 6690
_cell_measurement_temperature 100(2)
_cell_measurement_theta_max 68.2
_cell_measurement_theta_min 3.16
_cell_volume 4991.7(5)
_computing_cell_refinement 'CrysAlisPro V 1.171.40.37a, Rigaku Oxford Diffraction'
_computing_data_collection 'CrysAlisPro V 1.171.40.37a, Rigaku Oxford Diffraction'
_computing_data_reduction 'CrysAlisPro V 1.171.40.37a, Rigaku Oxford Diffraction'
_computing_molecular_graphics 'XP SHELXTL/PC, Siemens Analytical'
_computing_publication_material 'Shelxl-2016/6, Sheldrick, G. M.'
_computing_structure_refinement 'Shelxl-2016/6, Sheldrick, G. M.'
_computing_structure_solution
;

SHELXT. Sheldrick, G. M. (2015). Acta Cryst. A71, 3-8. 
;
_diffrn_ambient_temperature 100(2)
_diffrn_measured_fraction_theta_full 0.984
_diffrn_measured_fraction_theta_max 0.969
_diffrn_measurement_device_type 'Agilent SuperNova with an Atlas S2 CCD'
_diffrn_measurement_method \w-scans
_diffrn_radiation_type CuK\a
_diffrn_radiation_wavelength 1.54184
_diffrn_reflns_av_R_equivalents 0.0522
_diffrn_reflns_av_unetI/netI 0.0931
_diffrn_reflns_Laue_measured_fraction_full 0.984
_diffrn_reflns_Laue_measured_fraction_max 0.969
_diffrn_reflns_limit_h_max 12
_diffrn_reflns_limit_h_min -13
_diffrn_reflns_limit_k_max 21
_diffrn_reflns_limit_k_min -21
_diffrn_reflns_limit_l_max 20
_diffrn_reflns_limit_l_min -30
_diffrn_reflns_number 28263
_diffrn_reflns_point_group_measured_fraction_full 0.984
_diffrn_reflns_point_group_measured_fraction_max 0.969
_diffrn_reflns_theta_full 67.684
_diffrn_reflns_theta_max 69.032
_diffrn_reflns_theta_min 2.918
_diffrn_source 'sealed micro-focus tube'
_exptl_absorpt_coefficient_mu 6.636
_exptl_absorpt_correction_T_max 1.00
_exptl_absorpt_correction_T_min 0.563
_exptl_absorpt_correction_type 'gaussian and multi-scan'
_exptl_absorpt_process_details
;
CrysAlisPro 1.171.40.37a (Rigaku Oxford Diffraction, 2019)
Numerical absorption correction based on gaussian integration over
            a multifaceted crystal model
Empirical absorption correction using spherical harmonics,
 implemented in SCALE3 ABSPACK scaling algorithm.
;
_exptl_crystal_colour colorless
_exptl_crystal_density_diffrn 1.479
_exptl_crystal_description needle
_exptl_crystal_F_000 2250
_exptl_crystal_size_max 0.197
_exptl_crystal_size_mid 0.049
_exptl_crystal_size_min 0.037
_refine_diff_density_max 1.102
_refine_diff_density_min -1.270
_refine_diff_density_rms 0.123
_refine_ls_extinction_method none
_refine_ls_goodness_of_fit_ref 1.024
_refine_ls_hydrogen_treatment constr
_refine_ls_matrix_type full
_refine_ls_number_parameters 1565
_refine_ls_number_reflns 18007
_refine_ls_number_restraints 1851
_refine_ls_restrained_S_all 0.999
_refine_ls_R_factor_all 0.0821
_refine_ls_R_factor_gt 0.0540
_refine_ls_shift/su_max 0.001
_refine_ls_shift/su_mean 0.000
_refine_ls_structure_factor_coef Fsqd
_refine_ls_weighting_details 'w=1/[\s^2^(Fo^2^)+(0.0582P)^2^+0.4412P] where P=(Fo^2^+2Fc^2^)/3'
_refine_ls_weighting_scheme calc
_refine_ls_wR_factor_gt 0.1264
_refine_ls_wR_factor_ref 0.1447
_reflns_Friedel_coverage 0.000
_reflns_number_gt 13122
_reflns_number_total 18007
_reflns_threshold_expression 'I > 2\s(I)'
_cod_data_source_file c9cc05635a2.cif
_cod_data_source_block shelx_CCDC2
_cod_original_formula_sum 'C49 H61 Au Cl0.50 F6 N5 O2 P'
_cod_database_code 7123989
_shelx_shelxl_version_number 2016/6
_shelx_space_group_comment
;
The symmetry employed for this shelxl refinement is uniquely defined
by the following loop, which should always be used as a source of
symmetry information in preference to the above space-group names.
They are only intended as comments.
;

loop_
_space_group_symop_operation_xyz
'x, y, z'
'-x, -y, -z'

loop_
_atom_site_label
_atom_site_type_symbol
_atom_site_fract_x
_atom_site_fract_y
_atom_site_fract_z
_atom_site_U_iso_or_equiv
_atom_site_adp_type
_atom_site_occupancy
_atom_site_site_symmetry_order
_atom_site_calc_flag
_atom_site_refinement_flags_posn
_atom_site_refinement_flags_adp
_atom_site_refinement_flags_occupancy
_atom_site_disorder_assembly
_atom_site_disorder_group
N5 N 0.3679(19) 0.4545(11) 0.0705(8) 0.075(5) Uani 0.5 1 d . U P A 1
H5 H 0.416091 0.430040 0.045991 0.090 Uiso 0.5 1 calc R U P A 1
O1 O 0.3004(13) 0.3437(7) 0.0888(5) 0.047(3) Uani 0.5 1 d D U P A 1
O2 O 0.2509(18) 0.4407(12) 0.1469(9) 0.061(5) Uani 0.5 1 d . U P A 1
C41 C 0.2286(13) 0.2984(9) 0.1239(6) 0.033(4) Uani 0.5 1 d D U P A 1
H41A H 0.167285 0.282420 0.104214 0.039 Uiso 0.5 1 calc R U P A 1
H41B H 0.183708 0.328807 0.152100 0.039 Uiso 0.5 1 calc R U P A 1
C42 C 0.3000(18) 0.4170(11) 0.1058(7) 0.045(4) Uani 0.5 1 d . U P A 1
C43 C 0.363(2) 0.5386(12) 0.0717(10) 0.075(7) Uani 0.5 1 d D U P A 1
H43A H 0.318415 0.553671 0.105412 0.090 Uiso 0.5 1 calc R U P A 1
H43B H 0.313617 0.565516 0.043073 0.090 Uiso 0.5 1 calc R U P A 1
C44 C 0.484(2) 0.5675(14) 0.0663(8) 0.091(3) Uani 0.5 1 d D U P A 1
C45 C 0.5866(17) 0.5190(14) 0.0838(7) 0.094(3) Uani 0.5 1 d D U P A 1
H45 H 0.580013 0.469298 0.098708 0.113 Uiso 0.5 1 calc R U P A 1
C46 C 0.696(2) 0.5411(14) 0.0800(8) 0.094(4) Uani 0.5 1 d D U P A 1
H46 H 0.767473 0.508212 0.091892 0.113 Uiso 0.5 1 calc R U P A 1
C47 C 0.699(2) 0.6146(14) 0.0579(8) 0.094(4) Uani 0.5 1 d D U P A 1
H47 H 0.774692 0.632179 0.054581 0.112 Uiso 0.5 1 calc R U P A 1
C48 C 0.594(2) 0.6634(14) 0.0402(9) 0.093(4) Uani 0.5 1 d D U P A 1
H48 H 0.601122 0.713243 0.025509 0.112 Uiso 0.5 1 calc R U P A 1
C49 C 0.4817(18) 0.6414(11) 0.0436(9) 0.091(4) Uani 0.5 1 d D U P A 1
H49 H 0.409607 0.673488 0.031584 0.110 Uiso 0.5 1 calc R U P A 1
N5A N 0.294(2) 0.4440(12) 0.0624(9) 0.081(6) Uani 0.5 1 d . U P A 2
H5A H 0.316881 0.425302 0.031876 0.097 Uiso 0.5 1 calc R U P A 2
O1A O 0.2443(17) 0.3344(8) 0.0860(6) 0.072(5) Uani 0.5 1 d D U P A 2
O2A O 0.2106(17) 0.4212(10) 0.1457(8) 0.054(4) Uani 0.5 1 d . U P A 2
C41A C 0.2005(14) 0.2785(12) 0.1239(9) 0.063(8) Uani 0.5 1 d D U P A 2
H41C H 0.155781 0.247160 0.106353 0.076 Uiso 0.5 1 calc R U P A 2
H41D H 0.143465 0.303709 0.151655 0.076 Uiso 0.5 1 calc R U P A 2
C42A C 0.251(2) 0.3960(15) 0.1023(10) 0.063(6) Uani 0.5 1 d . U P A 2
C43A C 0.307(2) 0.5190(11) 0.0650(10) 0.073(6) Uani 0.5 1 d D U P A 2
H43C H 0.259751 0.537059 0.097508 0.088 Uiso 0.5 1 calc R U P A 2
H43D H 0.267794 0.550196 0.034793 0.088 Uiso 0.5 1 calc R U P A 2
C44A C 0.437(2) 0.5348(14) 0.0645(8) 0.091(4) Uani 0.5 1 d D U P A 2
C45A C 0.5309(18) 0.4742(13) 0.0739(7) 0.094(4) Uani 0.5 1 d D U P A 2
H45A H 0.512683 0.424660 0.081229 0.113 Uiso 0.5 1 calc R U P A 2
C46A C 0.649(2) 0.4837(14) 0.0730(8) 0.098(4) Uani 0.5 1 d D U P A 2
H46A H 0.713954 0.442144 0.079382 0.118 Uiso 0.5 1 calc R U P A 2
C47A C 0.669(2) 0.5573(15) 0.0621(8) 0.097(3) Uani 0.5 1 d D U P A 2
H47A H 0.750077 0.566705 0.061101 0.116 Uiso 0.5 1 calc R U P A 2
C48A C 0.5719(19) 0.6180(15) 0.0526(9) 0.096(3) Uani 0.5 1 d D U P A 2
H48A H 0.590379 0.667515 0.045202 0.115 Uiso 0.5 1 calc R U P A 2
C49A C 0.4511(19) 0.6099(12) 0.0533(9) 0.092(4) Uani 0.5 1 d D U P A 2
H49A H 0.384931 0.651040 0.046878 0.111 Uiso 0.5 1 calc R U P A 2
C1 C 0.0461(6) 0.2549(3) 0.3158(3) 0.0294(14) Uani 1 1 d . U . . .
C2 C -0.1536(7) 0.2508(4) 0.3414(3) 0.0403(17) Uani 1 1 d . U . . .
H2 H -0.239525 0.253912 0.340005 0.048 Uiso 1 1 calc R U . . .
C3 C -0.0907(7) 0.2349(4) 0.3846(3) 0.0386(17) Uani 1 1 d . U . . .
H3 H -0.123715 0.224046 0.419715 0.046 Uiso 1 1 calc R U . . .
C4 C 0.1290(6) 0.2304(4) 0.4025(3) 0.0317(15) Uani 1 1 d . U . . .
C5 C 0.1979(7) 0.1583(4) 0.4152(3) 0.0341(16) Uani 1 1 d . U . . .
C6 C 0.2928(7) 0.1529(4) 0.4472(3) 0.0375(17) Uani 1 1 d . U . . .
H6 H 0.342039 0.104868 0.456374 0.045 Uiso 1 1 calc R U . . .
C7 C 0.3162(7) 0.2179(4) 0.4660(3) 0.0386(17) Uani 1 1 d . U . . .
H7 H 0.382084 0.213850 0.487696 0.046 Uiso 1 1 calc R U . . .
C8 C 0.2452(7) 0.2877(4) 0.4535(3) 0.0385(17) Uani 1 1 d . U . . .
H8 H 0.261800 0.331198 0.467139 0.046 Uiso 1 1 calc R U . . .
C9 C 0.1490(7) 0.2955(4) 0.4211(3) 0.0358(16) Uani 1 1 d . U . . .
C10 C 0.1732(8) 0.0874(4) 0.3933(3) 0.0436(19) Uani 1 1 d . U . . .
H10 H 0.117630 0.103846 0.364170 0.052 Uiso 1 1 calc R U . . .
C11 C 0.2895(10) 0.0384(6) 0.3720(5) 0.077(3) Uani 1 1 d . U . . .
H11A H 0.333712 0.068688 0.345391 0.115 Uiso 1 1 calc R U . . .
H11B H 0.268707 -0.003811 0.355892 0.115 Uiso 1 1 calc R U . . .
H11C H 0.341804 0.018258 0.400806 0.115 Uiso 1 1 calc R U . . .
C12 C 0.1078(9) 0.0406(5) 0.4373(4) 0.058(2) Uani 1 1 d . U . . .
H12A H 0.085528 -0.002377 0.422628 0.088 Uiso 1 1 calc R U . . .
H12B H 0.033172 0.072657 0.451904 0.088 Uiso 1 1 calc R U . . .
H12C H 0.163120 0.021584 0.465183 0.088 Uiso 1 1 calc R U . . .
C13 C 0.0713(7) 0.3734(4) 0.4076(3) 0.0374(16) Uani 1 1 d . U . . .
H13 H 0.007508 0.365982 0.384779 0.045 Uiso 1 1 calc R U . . .
C14 C 0.0030(10) 0.4070(6) 0.4567(4) 0.071(3) Uani 1 1 d . U . . .
H14A H -0.051074 0.373190 0.473986 0.107 Uiso 1 1 calc R U . . .
H14B H -0.046453 0.456782 0.446641 0.107 Uiso 1 1 calc R U . . .
H14C H 0.062596 0.412617 0.480939 0.107 Uiso 1 1 calc R U . . .
C15 C 0.1458(9) 0.4264(5) 0.3760(4) 0.064(3) Uani 1 1 d . U . . .
H15A H 0.206879 0.437202 0.397713 0.097 Uiso 1 1 calc R U . . .
H15B H 0.091180 0.473831 0.364930 0.097 Uiso 1 1 calc R U . . .
H15C H 0.187988 0.402730 0.344827 0.097 Uiso 1 1 calc R U . . .
C16 C -0.0967(6) 0.2795(4) 0.2448(3) 0.0364(16) Uani 1 1 d . U . . .
C17 C -0.1083(7) 0.2206(5) 0.2158(4) 0.051(2) Uani 1 1 d . U . . .
C18 C -0.1327(9) 0.2390(7) 0.1628(4) 0.067(3) Uani 1 1 d . U . . .
H18 H -0.139629 0.200266 0.141643 0.081 Uiso 1 1 calc R U . . .
C19 C -0.1465(9) 0.3120(8) 0.1419(4) 0.072(3) Uani 1 1 d . U . . .
H19 H -0.163249 0.323649 0.105950 0.086 Uiso 1 1 calc R U . . .
C20 C -0.1371(9) 0.3691(6) 0.1706(4) 0.063(3) Uani 1 1 d . U . . .
H20 H -0.147568 0.419634 0.154357 0.076 Uiso 1 1 calc R U . . .
C21 C -0.1120(7) 0.3551(5) 0.2243(3) 0.046(2) Uani 1 1 d . U . . .
C22 C -0.0924(9) 0.1406(5) 0.2411(5) 0.066(3) Uani 1 1 d . U . . .
H22 H -0.107542 0.144392 0.279914 0.080 Uiso 1 1 calc R U . . .
C23 C 0.0395(11) 0.0987(7) 0.2318(7) 0.107(5) Uani 1 1 d . U . . .
H23A H 0.050124 0.049755 0.253232 0.161 Uiso 1 1 calc R U . . .
H23B H 0.096006 0.129092 0.241748 0.161 Uiso 1 1 calc R U . . .
H23C H 0.057359 0.090095 0.194441 0.161 Uiso 1 1 calc R U . . .
C24 C -0.1846(10) 0.0962(7) 0.2269(6) 0.087(4) Uani 1 1 d . U . . .
H24A H -0.267783 0.126445 0.231382 0.131 Uiso 1 1 calc R U . . .
H24B H -0.179564 0.048829 0.249955 0.131 Uiso 1 1 calc R U . . .
H24C H -0.166234 0.084544 0.190104 0.131 Uiso 1 1 calc R U . . .
C25 C -0.1075(8) 0.4179(4) 0.2575(4) 0.050(2) Uani 1 1 d . U . . .
H25 H -0.062304 0.394215 0.288824 0.060 Uiso 1 1 calc R U . . .
C26 C -0.2360(10) 0.4527(6) 0.2782(5) 0.075(3) Uani 1 1 d . U . . .
H26A H -0.285074 0.473774 0.248510 0.113 Uiso 1 1 calc R U . . .
H26B H -0.231878 0.493168 0.300103 0.113 Uiso 1 1 calc R U . . .
H26C H -0.274420 0.413605 0.299379 0.113 Uiso 1 1 calc R U . . .
C27 C -0.0377(10) 0.4782(6) 0.2298(5) 0.076(3) Uani 1 1 d . U . . .
H27A H 0.045132 0.453871 0.217017 0.114 Uiso 1 1 calc R U . . .
H27B H -0.031645 0.514591 0.254742 0.114 Uiso 1 1 calc R U . . .
H27C H -0.081937 0.504922 0.200000 0.114 Uiso 1 1 calc R U . . .
C28 C 0.3608(7) 0.2807(4) 0.2280(3) 0.0411(18) Uani 1 1 d . U . . .
C29 C 0.5478(8) 0.3054(5) 0.1992(4) 0.051(2) Uani 1 1 d . U . . .
H29 H 0.624302 0.321535 0.198756 0.061 Uiso 1 1 calc R U . . .
C30 C 0.5082(8) 0.2743(5) 0.1604(4) 0.057(2) Uani 1 1 d . U . . .
H30 H 0.550455 0.265264 0.126849 0.069 Uiso 1 1 calc R U . . .
C31 C 0.4629(7) 0.3427(4) 0.2879(3) 0.0380(17) Uani 1 1 d . U . . .
C32 C 0.4913(7) 0.2971(4) 0.3336(4) 0.0423(18) Uani 1 1 d . U . . .
C33 C 0.5045(6) 0.3321(5) 0.3791(3) 0.0405(17) Uani 1 1 d . U . . .
H33 H 0.524458 0.301587 0.410790 0.049 Uiso 1 1 calc R U . . .
C34 C 0.4887(8) 0.4105(5) 0.3777(4) 0.051(2) Uani 1 1 d . U . . .
C35 C 0.4566(7) 0.4544(4) 0.3300(3) 0.047(2) Uani 1 1 d . U . . .
H35 H 0.443547 0.508150 0.329111 0.057 Uiso 1 1 calc R U . . .
C36 C 0.4436(7) 0.4226(4) 0.2850(4) 0.0447(19) Uani 1 1 d . U . . .
C37 C 0.5098(8) 0.2108(4) 0.3364(4) 0.049(2) Uani 1 1 d . U . . .
H37A H 0.429614 0.195466 0.337534 0.074 Uiso 1 1 calc R U . . .
H37B H 0.550335 0.188587 0.368194 0.074 Uiso 1 1 calc R U . . .
H37C H 0.561190 0.192866 0.305188 0.074 Uiso 1 1 calc R U . . .
C38 C 0.5024(9) 0.4461(6) 0.4270(4) 0.061(2) Uani 1 1 d . U . . .
H38A H 0.422666 0.455838 0.447614 0.091 Uiso 1 1 calc R U . . .
H38B H 0.531330 0.494064 0.417091 0.091 Uiso 1 1 calc R U . . .
H38C H 0.562244 0.411568 0.448080 0.091 Uiso 1 1 calc R U . . .
C39 C 0.4114(9) 0.4704(4) 0.2354(4) 0.060(3) Uani 1 1 d . U . . .
H39A H 0.389864 0.523815 0.242497 0.090 Uiso 1 1 calc R U . . .
H39B H 0.341026 0.455334 0.222052 0.090 Uiso 1 1 calc R U . . .
H39C H 0.482034 0.463430 0.209024 0.090 Uiso 1 1 calc R U . . .
C40 C 0.3115(9) 0.2289(5) 0.1481(3) 0.055(2) Uani 1 1 d D U . . .
H40A H 0.262264 0.196209 0.171086 0.066 Uiso 1 1 calc R U . A 1
H40B H 0.359742 0.198981 0.120249 0.066 Uiso 1 1 calc R U . A 1
C50 C 0.6687(5) 0.8460(4) 0.2914(3) 0.0277(14) Uani 1 1 d . U . . .
C51 C 0.4690(6) 0.8486(4) 0.3172(3) 0.0351(16) Uani 1 1 d . U . . .
C52 C 0.5308(6) 0.8437(4) 0.3615(3) 0.0336(15) Uani 1 1 d . U . . .
C53 C 0.5294(6) 0.8529(4) 0.2203(3) 0.0291(14) Uani 1 1 d . U . . .
C54 C 0.5472(6) 0.7854(4) 0.1970(3) 0.0338(15) Uani 1 1 d . U . . .
C55 C 0.5227(7) 0.7905(5) 0.1441(3) 0.0415(18) Uani 1 1 d . U . . .
H55 H 0.535036 0.745345 0.126753 0.050 Uiso 1 1 calc R U . . .
C56 C 0.4811(7) 0.8595(5) 0.1163(3) 0.0453(19) Uani 1 1 d . U . . .
H56 H 0.462524 0.861552 0.080681 0.054 Uiso 1 1 calc R U . . .
C57 C 0.4668(7) 0.9256(5) 0.1410(3) 0.0457(19) Uani 1 1 d . U . . .
H57 H 0.440557 0.972965 0.121638 0.055 Uiso 1 1 calc R U . . .
C58 C 0.4897(7) 0.9244(4) 0.1930(3) 0.0389(17) Uani 1 1 d . U . . .
C59 C 0.5946(8) 0.7092(4) 0.2257(4) 0.047(2) Uani 1 1 d . U . . .
H59 H 0.614730 0.718153 0.261391 0.056 Uiso 1 1 calc R U . . .
C60 C 0.4941(12) 0.6606(7) 0.2333(6) 0.099(4) Uani 1 1 d . U . . .
H60A H 0.488487 0.639630 0.200101 0.149 Uiso 1 1 calc R U . . .
H60B H 0.414884 0.692184 0.243745 0.149 Uiso 1 1 calc R U . . .
H60C H 0.514797 0.619125 0.260771 0.149 Uiso 1 1 calc R U . . .
C61 C 0.7092(10) 0.6664(6) 0.1983(5) 0.084(4) Uani 1 1 d . U . . .
H61A H 0.774094 0.696827 0.194478 0.126 Uiso 1 1 calc R U . . .
H61B H 0.691439 0.656220 0.163319 0.126 Uiso 1 1 calc R U . . .
H61C H 0.736741 0.618291 0.219113 0.126 Uiso 1 1 calc R U . . .
C62 C 0.4725(8) 0.9968(5) 0.2192(4) 0.051(2) Uani 1 1 d . U . . .
H62 H 0.502190 0.983949 0.255240 0.061 Uiso 1 1 calc R U . . .
C63 C 0.3408(9) 1.0344(5) 0.2250(4) 0.064(3) Uani 1 1 d . U . . .
H63A H 0.293576 1.000991 0.247637 0.096 Uiso 1 1 calc R U . . .
H63B H 0.308330 1.044909 0.190250 0.096 Uiso 1 1 calc R U . . .
H63C H 0.333708 1.082160 0.240972 0.096 Uiso 1 1 calc R U . . .
C64 C 0.5464(11) 1.0525(6) 0.1892(6) 0.100(5) Uani 1 1 d . U . . .
H64A H 0.538783 1.096879 0.208970 0.150 Uiso 1 1 calc R U . . .
H64B H 0.515031 1.068571 0.154517 0.150 Uiso 1 1 calc R U . . .
H64C H 0.633203 1.028019 0.184614 0.150 Uiso 1 1 calc R U . . .
C65 C 0.7529(6) 0.8295(4) 0.3772(3) 0.0292(14) Uani 1 1 d . U . . .
C66 C 0.8110(6) 0.7551(4) 0.3910(3) 0.0315(15) Uani 1 1 d . U . . .
C67 C 0.9079(7) 0.7431(4) 0.4223(3) 0.0380(17) Uani 1 1 d . U . . .
H67 H 0.948489 0.692786 0.431918 0.046 Uiso 1 1 calc R U . . .
C68 C 0.9464(7) 0.8031(4) 0.4398(3) 0.0413(18) Uani 1 1 d . U . . .
H68 H 1.014642 0.793962 0.460708 0.050 Uiso 1 1 calc R U . . .
C69 C 0.8862(7) 0.8771(4) 0.4272(3) 0.0402(18) Uani 1 1 d . U . . .
H69 H 0.912669 0.917829 0.440411 0.048 Uiso 1 1 calc R U . . .
C70 C 0.7875(7) 0.8927(4) 0.3954(3) 0.0368(16) Uani 1 1 d . U . . .
C71 C 0.7693(7) 0.6874(4) 0.3705(3) 0.0363(16) Uani 1 1 d . U . . .
H71 H 0.699349 0.708231 0.348270 0.044 Uiso 1 1 calc R U . . .
C72 C 0.7228(8) 0.6349(5) 0.4162(3) 0.050(2) Uani 1 1 d . U . . .
H72A H 0.788592 0.615574 0.439572 0.074 Uiso 1 1 calc R U . . .
H72B H 0.698137 0.592340 0.402065 0.074 Uiso 1 1 calc R U . . .
H72C H 0.651837 0.663417 0.435984 0.074 Uiso 1 1 calc R U . . .
C73 C 0.8716(9) 0.6440(6) 0.3363(4) 0.063(3) Uani 1 1 d . U . . .
H73A H 0.940471 0.621393 0.357506 0.095 Uiso 1 1 calc R U . . .
H73B H 0.899558 0.678625 0.307456 0.095 Uiso 1 1 calc R U . . .
H73C H 0.841433 0.603795 0.321705 0.095 Uiso 1 1 calc R U . . .
C74 C 0.7201(8) 0.9723(4) 0.3824(3) 0.0454(19) Uani 1 1 d . U . . .
H74 H 0.676339 0.973464 0.349969 0.054 Uiso 1 1 calc R U . . .
C75 C 0.8057(9) 1.0309(5) 0.3725(4) 0.067(3) Uani 1 1 d . U . . .
H75A H 0.869615 1.015851 0.344356 0.101 Uiso 1 1 calc R U . . .
H75B H 0.844278 1.033121 0.404866 0.101 Uiso 1 1 calc R U . . .
H75C H 0.757557 1.080869 0.361978 0.101 Uiso 1 1 calc R U . . .
C76 C 0.6249(8) 0.9967(4) 0.4276(3) 0.050(2) Uani 1 1 d . U . . .
H76A H 0.667217 1.003731 0.457939 0.075 Uiso 1 1 calc R U . . .
H76B H 0.575020 0.957431 0.437598 0.075 Uiso 1 1 calc R U . . .
H76C H 0.571570 1.044489 0.416305 0.075 Uiso 1 1 calc R U . . .
N1 N 0.0313(5) 0.2372(3) 0.3684(2) 0.0307(12) Uani 1 1 d . U . . .
N2 N -0.0685(5) 0.2618(3) 0.2991(2) 0.0338(13) Uani 1 1 d . U . . .
N3 N 0.4552(6) 0.3092(3) 0.2401(3) 0.0378(14) Uani 1 1 d . U . . .
N4 N 0.3933(7) 0.2580(4) 0.1789(3) 0.0442(16) Uani 1 1 d . U . . .
N6 N 0.5548(5) 0.8505(3) 0.2747(2) 0.0286(12) Uani 1 1 d . U . . .
N7 N 0.6527(5) 0.8428(3) 0.3436(2) 0.0286(12) Uani 1 1 d . U . . .
F1 F 0.6678(4) 0.1992(3) 0.45022(18) 0.0475(11) Uani 1 1 d . U . . .
F2 F 0.7170(4) 0.1734(3) 0.57262(18) 0.0535(13) Uani 1 1 d . U . . .
F3 F 0.6142(5) 0.1206(3) 0.52016(19) 0.0515(12) Uani 1 1 d . U . . .
F4 F 0.5702(4) 0.2462(3) 0.5251(2) 0.0516(12) Uani 1 1 d . U . . .
F5 F 0.7697(4) 0.2538(3) 0.50324(19) 0.0486(11) Uani 1 1 d . U . . .
F6 F 0.8153(4) 0.1283(3) 0.49748(19) 0.0498(11) Uani 1 1 d . U . . .
F7 F 0.2587(8) 0.7641(5) -0.0431(3) 0.122(3) Uani 1 1 d . U . . .
F8 F 0.3511(8) 0.9121(5) -0.0196(3) 0.114(3) Uani 1 1 d . U . . .
F9 F 0.2874(9) 0.8711(6) -0.0916(3) 0.130(3) Uani 1 1 d . U . . .
F10 F 0.1683(6) 0.8785(5) -0.0164(3) 0.107(3) Uani 1 1 d . U . . .
F11 F 0.3151(7) 0.8049(5) 0.0277(2) 0.092(2) Uani 1 1 d . U . . .
F12 F 0.4395(8) 0.8003(7) -0.0461(4) 0.135(4) Uani 1 1 d . U . . .
P1 P 0.69258(16) 0.18662(10) 0.51152(7) 0.0319(4) Uani 1 1 d . U . . .
P2 P 0.3019(3) 0.8394(2) -0.03184(11) 0.0800(10) Uani 1 1 d . U . . .
Au1 Au 0.20208(3) 0.26833(2) 0.27199(2) 0.02993(8) Uani 1 1 d . U . . .
Au2 Au 0.82275(13) 0.82795(6) 0.23853(6) 0.0267(2) Uani 0.5 1 d . U P B -1
N8 N 1.0843(12) 0.7859(6) 0.1880(5) 0.037(2) Uani 0.5 1 d . U P B -1
N9 N 0.9561(11) 0.8281(6) 0.1312(5) 0.041(2) Uani 0.5 1 d D U P B -1
N10 N 1.1086(12) 1.0056(8) 0.0527(5) 0.049(3) Uani 0.5 1 d D U P B -1
H10A H 1.106756 0.993157 0.020548 0.059 Uiso 0.5 1 calc R U P B -1
O12 O 1.0118(12) 0.9981(9) 0.1354(5) 0.068(4) Uani 0.5 1 d . U P B -1
O13 O 0.9291(10) 0.9687(6) 0.0656(4) 0.045(2) Uani 0.5 1 d . U P B -1
C80 C 1.1274(10) 0.7504(11) 0.2387(7) 0.032(3) Uani 0.5 1 d . U P B -1
C81 C 1.1433(9) 0.7966(11) 0.2764(6) 0.033(2) Uani 0.5 1 d . U P B -1
C82 C 1.1843(10) 0.7631(10) 0.3246(7) 0.034(2) Uani 0.5 1 d . U P B -1
H82 H 1.196093 0.793117 0.351206 0.041 Uiso 0.5 1 calc R U P B -1
C83 C 1.2079(13) 0.6827(12) 0.3328(9) 0.035(2) Uani 0.5 1 d . U P B -1
C84 C 1.1947(13) 0.638(2) 0.3004(9) 0.035(3) Uani 0.5 1 d . U P B -1
H84 H 1.211722 0.585009 0.308748 0.042 Uiso 0.5 1 calc R U P B -1
C85 C 1.1535(14) 0.6707(11) 0.2506(13) 0.034(2) Uani 0.5 1 d . U P B -1
C86 C 1.1173(12) 0.8835(9) 0.2667(6) 0.040(3) Uani 0.5 1 d . U P B -1
H86A H 1.122474 0.905497 0.299507 0.059 Uiso 0.5 1 calc R U P B -1
H86B H 1.034555 0.900745 0.254732 0.059 Uiso 0.5 1 calc R U P B -1
H86C H 1.178174 0.899664 0.239643 0.059 Uiso 0.5 1 calc R U P B -1
C87 C 1.2529(18) 0.6458(10) 0.3855(10) 0.048(4) Uani 0.5 1 d . U P B -1
H87A H 1.341323 0.645092 0.385336 0.071 Uiso 0.5 1 calc R U P B -1
H87B H 1.237793 0.593689 0.391053 0.071 Uiso 0.5 1 calc R U P B -1
H87C H 1.208511 0.674828 0.414016 0.071 Uiso 0.5 1 calc R U P B -1
C88 C 1.1323(18) 0.6234(9) 0.2054(9) 0.042(4) Uani 0.5 1 d . U P B -1
H88A H 1.197123 0.626024 0.176661 0.063 Uiso 0.5 1 calc R U P B -1
H88B H 1.051853 0.644245 0.192081 0.063 Uiso 0.5 1 calc R U P B -1
H88C H 1.134792 0.570348 0.219330 0.063 Uiso 0.5 1 calc R U P B -1
C77 C 0.9652(13) 0.8132(4) 0.1808(6) 0.038(2) Uani 0.5 1 d . U P B -1
C78 C 1.1530(15) 0.7843(7) 0.1401(7) 0.048(3) Uani 0.5 1 d . U P B -1
H78 H 1.239367 0.767663 0.133924 0.058 Uiso 0.5 1 calc R U P B -1
C79 C 1.0730(13) 0.8111(7) 0.1045(6) 0.052(2) Uani 0.58 1 d . U P B -1
H79 H 1.091594 0.817518 0.067435 0.062 Uiso 0.58 1 calc R U P B -1
C89 C 0.8461(16) 0.8629(12) 0.1070(9) 0.056(4) Uani 0.5 1 d D U P B -1
H89A H 0.774712 0.848616 0.129470 0.068 Uiso 0.5 1 calc R U P B -1
H89B H 0.847939 0.842388 0.072616 0.068 Uiso 0.5 1 calc R U P B -1
C90 C 0.8274(17) 0.9477(11) 0.0984(8) 0.052(3) Uani 0.5 1 d . U P B -1
H90A H 0.750034 0.967809 0.081411 0.063 Uiso 0.5 1 calc R U P B -1
H90B H 0.821059 0.969405 0.132650 0.063 Uiso 0.5 1 calc R U P B -1
C91 C 1.0158(13) 0.9935(10) 0.0889(6) 0.049(3) Uani 0.5 1 d D U P B -1
C92 C 1.2111(15) 1.0381(9) 0.0641(8) 0.047(4) Uani 0.5 1 d D U P B -1
H92A H 1.288821 1.008439 0.048974 0.056 Uiso 0.5 1 calc R U P B -1
H92B H 1.214739 1.035011 0.102768 0.056 Uiso 0.5 1 calc R U P B -1
C93 C 1.1991(19) 1.1194(9) 0.0419(8) 0.061(4) Uani 0.5 1 d D U P B -1
C94 C 1.298(2) 1.1532(12) 0.0174(8) 0.071(4) Uani 0.5 1 d D U P B -1
H94 H 1.375911 1.120689 0.016406 0.086 Uiso 0.5 1 calc R U P B -1
C95 C 1.297(2) 1.2188(14) -0.0030(10) 0.078(4) Uani 0.5 1 d . U P B -1
H95 H 1.371157 1.235512 -0.016579 0.094 Uiso 0.5 1 calc R U P B -1
C96 C 1.182(2) 1.2670(14) -0.0050(10) 0.076(4) Uani 0.5 1 d . U P B -1
H96 H 1.178794 1.316716 -0.022038 0.092 Uiso 0.5 1 calc R U P B -1
C97 C 1.080(2) 1.2468(13) 0.0155(8) 0.066(4) Uani 0.5 1 d . U P B -1
H97 H 1.004016 1.281870 0.016535 0.080 Uiso 0.5 1 calc R U P B -1
C98 C 1.0875(18) 1.1705(10) 0.0361(8) 0.059(3) Uani 0.5 1 d D U P B -1
H98 H 1.013025 1.152660 0.046633 0.071 Uiso 0.5 1 calc R U P B -1
Au2A Au 0.82377(15) 0.85163(6) 0.24594(6) 0.0284(3) Uani 0.5 1 d . U P B -2
N8A N 1.0901(14) 0.8111(8) 0.2060(6) 0.047(2) Uani 0.5 1 d . U P B -2
N9A N 0.9874(13) 0.8891(8) 0.1493(6) 0.052(2) Uani 0.5 1 d . U P B -2
N10A N 1.0052(19) 0.7483(12) 0.0234(9) 0.090(5) Uani 0.5 1 d . U P B -2
H10B H 1.007595 0.770792 -0.008831 0.108 Uiso 0.5 1 calc R U P B -2
O12A O 0.9089(18) 0.7338(11) 0.1099(8) 0.110(6) Uani 0.5 1 d . U P B -2
O13A O 0.8819(16) 0.8473(10) 0.0565(7) 0.093(4) Uani 0.5 1 d . U P B -2
C80A C 1.1290(10) 0.7647(11) 0.2514(8) 0.033(3) Uani 0.5 1 d . U P B -2
C81A C 1.1385(9) 0.7981(11) 0.2974(7) 0.035(2) Uani 0.5 1 d . U P B -2
C82A C 1.1727(10) 0.7478(10) 0.3407(7) 0.035(2) Uani 0.5 1 d . U P B -2
H82A H 1.179291 0.769785 0.372078 0.041 Uiso 0.5 1 calc R U P B -2
C83A C 1.1975(13) 0.6716(13) 0.3433(9) 0.036(2) Uani 0.5 1 d . U P B -2
C84A C 1.1846(13) 0.640(2) 0.2916(9) 0.033(3) Uani 0.5 1 d . U P B -2
H84A H 1.199948 0.586616 0.290236 0.040 Uiso 0.5 1 calc R U P B -2
C85A C 1.1521(13) 0.6855(12) 0.2475(13) 0.035(3) Uani 0.5 1 d . U P B -2
C86A C 1.1140(13) 0.8799(9) 0.3000(8) 0.044(3) Uani 0.5 1 d . U P B -2
H86D H 1.029066 0.900841 0.291860 0.066 Uiso 0.5 1 calc R U P B -2
H86E H 1.170866 0.902815 0.274296 0.066 Uiso 0.5 1 calc R U P B -2
H86F H 1.125668 0.891178 0.335492 0.066 Uiso 0.5 1 calc R U P B -2
C87A C 1.2336(18) 0.6213(11) 0.3912(11) 0.052(5) Uani 0.5 1 d . U P B -2
H87D H 1.160019 0.607338 0.411124 0.078 Uiso 0.5 1 calc R U P B -2
H87E H 1.274810 0.648014 0.413299 0.078 Uiso 0.5 1 calc R U P B -2
H87F H 1.289956 0.575387 0.380887 0.078 Uiso 0.5 1 calc R U P B -2
C88A C 1.1413(18) 0.6528(12) 0.1997(10) 0.053(5) Uani 0.5 1 d . U P B -2
H88D H 1.056114 0.666920 0.190139 0.080 Uiso 0.5 1 calc R U P B -2
H88E H 1.163950 0.597410 0.205346 0.080 Uiso 0.5 1 calc R U P B -2
H88F H 1.196358 0.671770 0.171271 0.080 Uiso 0.5 1 calc R U P B -2
C77A C 0.9789(14) 0.8495(6) 0.1977(6) 0.045(2) Uani 0.5 1 d . U P B -2
C78A C 1.1699(16) 0.8265(8) 0.1619(7) 0.054(3) Uani 0.5 1 d . U P B -2
H78A H 1.255343 0.805642 0.158091 0.065 Uiso 0.5 1 calc R U P B -2
C79A C 1.1082(16) 0.8749(9) 0.1259(7) 0.059(3) Uani 0.5 1 d . U P B -2
H79A H 1.139212 0.894891 0.092424 0.070 Uiso 0.5 1 calc R U P B -2
C89A C 0.8785(19) 0.9359(11) 0.1228(8) 0.061(3) Uani 0.5 1 d . U P B -2
H89C H 0.821711 0.964752 0.149029 0.073 Uiso 0.5 1 calc R U P B -2
H89D H 0.906995 0.972665 0.095023 0.073 Uiso 0.5 1 calc R U P B -2
C90A C 0.814(2) 0.8854(13) 0.0994(9) 0.059(4) Uani 0.5 1 d . U P B -2
H90C H 0.791283 0.846784 0.127286 0.071 Uiso 0.5 1 calc R U P B -2
H90D H 0.735957 0.915802 0.086818 0.071 Uiso 0.5 1 calc R U P B -2
C91A C 0.925(3) 0.7746(16) 0.0639(12) 0.092(4) Uani 0.5 1 d . U P B -2
C92A C 1.091(3) 0.6743(15) 0.0413(11) 0.153(15) Uani 0.5 1 d D U P B -2
H92C H 1.174778 0.674172 0.023665 0.184 Uiso 0.5 1 calc R U P B -2
H92D H 1.096947 0.671480 0.079828 0.184 Uiso 0.5 1 calc R U P B -2
C93A C 1.0450(15) 0.6063(8) 0.0283(7) 0.092(5) Uani 0.5 1 d D U P B -2
C94A C 1.0166(15) 0.6021(9) -0.0222(6) 0.092(5) Uani 0.5 1 d D U P B -2
H94A H 1.012878 0.645321 -0.047206 0.110 Uiso 0.5 1 calc R U P B -2
C95A C 0.993(2) 0.5349(12) -0.0367(6) 0.090(5) Uani 0.5 1 d D U P B -2
H95A H 0.973881 0.532045 -0.071596 0.108 Uiso 0.5 1 calc R U P B -2
C96A C 0.999(2) 0.4723(10) -0.0007(8) 0.091(5) Uani 0.5 1 d D U P B -2
H96A H 0.982844 0.426216 -0.010739 0.109 Uiso 0.5 1 calc R U P B -2
C97A C 1.0275(19) 0.4764(9) 0.0504(7) 0.092(5) Uani 0.5 1 d D U P B -2
H97A H 1.031126 0.433090 0.075282 0.110 Uiso 0.5 1 calc R U P B -2
C98A C 1.0505(15) 0.5433(9) 0.0647(6) 0.090(5) Uani 0.5 1 d D U P B -2
H98A H 1.070192 0.546144 0.099598 0.108 Uiso 0.5 1 calc R U P B -2
C1X C 1.216(2) 1.0531(17) 0.0452(12) 0.107(13) Uani 0.5 1 d D U P C -2
H1X1 H 1.176625 1.057187 0.011715 0.128 Uiso 0.5 1 calc R U P C -2
H1X2 H 1.242043 0.998553 0.056377 0.128 Uiso 0.5 1 calc R U P C -2
Cl2A Cl 1.1097(11) 1.0934(7) 0.0922(5) 0.172(5) Uani 0.5 1 d D U P C -2
Cl1A Cl 1.3439(7) 1.0952(4) 0.0344(3) 0.105(2) Uani 0.5 1 d D U P C -2

loop_
_atom_site_aniso_label
_atom_site_aniso_U_11
_atom_site_aniso_U_22
_atom_site_aniso_U_33
_atom_site_aniso_U_23
_atom_site_aniso_U_13
_atom_site_aniso_U_12
N5 0.078(9) 0.072(8) 0.073(9) -0.005(7) 0.016(7) -0.019(7)
O1 0.048(6) 0.061(7) 0.027(5) -0.006(5) -0.003(5) 0.001(5)
O2 0.071(11) 0.071(11) 0.044(9) -0.003(8) -0.005(8) -0.025(8)
C41 0.031(6) 0.041(7) 0.025(7) 0.000(6) -0.001(5) -0.007(6)
C42 0.055(8) 0.051(7) 0.029(7) 0.006(6) 0.000(6) -0.019(7)
C43 0.083(10) 0.065(9) 0.076(10) -0.009(8) 0.001(8) -0.015(8)
C44 0.091(5) 0.090(5) 0.090(5) -0.004(5) -0.007(4) -0.013(4)
C45 0.096(5) 0.092(5) 0.090(5) -0.002(4) -0.007(4) -0.009(4)
C46 0.094(5) 0.096(5) 0.089(5) -0.002(5) -0.010(5) -0.009(5)
C47 0.094(6) 0.096(6) 0.089(6) -0.010(5) -0.009(5) -0.012(5)
C48 0.096(6) 0.091(6) 0.091(6) -0.009(5) -0.004(5) -0.014(5)
C49 0.092(6) 0.087(6) 0.093(6) -0.007(5) -0.004(5) -0.012(5)
N5A 0.090(9) 0.070(9) 0.079(10) -0.011(8) -0.002(8) -0.005(8)
O1A 0.078(9) 0.075(8) 0.057(8) -0.014(7) -0.010(7) 0.006(7)
O2A 0.065(10) 0.055(9) 0.038(8) -0.011(7) -0.003(8) 0.000(7)
C41A 0.074(11) 0.058(10) 0.060(11) -0.006(8) -0.001(8) -0.020(8)
C42A 0.061(9) 0.068(9) 0.063(10) 0.004(8) -0.013(8) -0.016(8)
C43A 0.075(10) 0.068(9) 0.074(10) -0.005(8) -0.007(8) -0.008(8)
C44A 0.090(6) 0.089(6) 0.089(6) -0.002(5) -0.007(5) -0.010(5)
C45A 0.094(6) 0.096(6) 0.088(6) 0.000(5) -0.008(5) -0.010(5)
C46A 0.097(6) 0.101(6) 0.091(6) -0.003(5) -0.009(5) -0.010(5)
C47A 0.096(5) 0.099(5) 0.094(5) -0.008(5) -0.006(4) -0.014(4)
C48A 0.097(5) 0.094(5) 0.093(5) -0.007(4) -0.004(4) -0.013(4)
C49A 0.091(6) 0.089(6) 0.094(6) -0.007(5) -0.003(5) -0.013(5)
C1 0.037(3) 0.021(3) 0.030(4) 0.001(3) -0.010(3) -0.006(3)
C2 0.039(4) 0.044(4) 0.043(4) -0.001(3) -0.007(3) -0.018(3)
C3 0.040(4) 0.045(4) 0.033(4) 0.006(3) -0.008(3) -0.016(3)
C4 0.039(4) 0.033(3) 0.023(3) 0.013(3) -0.012(3) -0.013(3)
C5 0.045(4) 0.031(3) 0.027(3) 0.010(3) -0.007(3) -0.014(3)
C6 0.042(4) 0.037(3) 0.033(4) 0.008(3) -0.013(3) -0.007(3)
C7 0.037(4) 0.048(4) 0.032(4) 0.006(3) -0.011(3) -0.012(3)
C8 0.041(4) 0.047(4) 0.031(4) -0.008(3) -0.002(3) -0.017(3)
C9 0.035(3) 0.040(3) 0.035(4) 0.000(3) -0.004(3) -0.014(3)
C10 0.058(4) 0.030(3) 0.045(4) -0.002(3) -0.021(4) -0.006(3)
C11 0.094(8) 0.056(5) 0.090(8) -0.032(6) 0.013(6) -0.031(5)
C12 0.060(5) 0.039(4) 0.079(7) 0.006(4) -0.011(5) -0.020(4)
C13 0.044(4) 0.034(3) 0.036(4) -0.001(3) -0.012(3) -0.007(3)
C14 0.086(7) 0.073(6) 0.039(5) -0.005(5) 0.003(5) 0.019(5)
C15 0.060(5) 0.032(4) 0.096(8) 0.016(4) 0.002(5) -0.011(4)
C16 0.031(3) 0.037(3) 0.037(4) -0.006(3) -0.005(3) 0.005(3)
C17 0.035(4) 0.062(5) 0.057(5) -0.029(4) -0.012(4) 0.006(4)
C18 0.053(5) 0.100(7) 0.048(5) -0.040(5) -0.019(4) 0.013(5)
C19 0.058(5) 0.120(7) 0.029(4) -0.014(5) -0.010(4) 0.008(5)
C20 0.061(5) 0.076(5) 0.035(4) 0.019(4) -0.007(4) 0.016(4)
C21 0.039(4) 0.051(4) 0.037(4) -0.001(3) -0.003(3) 0.014(3)
C22 0.057(5) 0.051(5) 0.096(7) -0.032(5) -0.029(5) 0.001(4)
C23 0.068(7) 0.063(7) 0.193(14) -0.044(8) -0.015(8) 0.000(6)
C24 0.068(7) 0.083(7) 0.125(10) -0.053(7) -0.017(7) -0.020(6)
C25 0.049(4) 0.032(3) 0.057(5) 0.003(3) 0.000(4) 0.012(3)
C26 0.076(7) 0.051(5) 0.090(8) -0.021(5) 0.026(6) -0.002(5)
C27 0.071(6) 0.057(5) 0.089(8) -0.005(6) 0.033(6) -0.003(5)
C28 0.052(4) 0.028(3) 0.034(4) 0.001(3) 0.005(3) 0.007(3)
C29 0.042(4) 0.047(4) 0.057(5) -0.012(4) 0.018(4) 0.001(3)
C30 0.053(5) 0.052(4) 0.053(5) -0.001(4) 0.018(4) 0.010(4)
C31 0.036(4) 0.029(3) 0.044(4) -0.005(3) 0.009(3) -0.001(3)
C32 0.031(3) 0.035(3) 0.057(5) 0.002(3) 0.006(3) -0.006(3)
C33 0.029(3) 0.048(4) 0.045(4) -0.004(3) -0.006(3) -0.008(3)
C34 0.042(4) 0.047(4) 0.062(5) -0.011(4) 0.000(4) -0.007(3)
C35 0.047(4) 0.035(3) 0.055(5) 0.001(3) 0.009(4) -0.004(3)
C36 0.039(4) 0.032(3) 0.058(5) -0.004(3) 0.008(4) -0.002(3)
C37 0.049(5) 0.034(4) 0.063(6) 0.004(4) -0.015(4) -0.002(3)
C38 0.068(6) 0.062(5) 0.055(6) -0.007(5) -0.011(5) -0.014(5)
C39 0.070(6) 0.031(4) 0.070(6) 0.009(4) 0.005(5) 0.004(4)
C40 0.067(5) 0.058(5) 0.032(4) -0.010(4) 0.005(4) 0.008(4)
C50 0.017(3) 0.030(3) 0.034(4) -0.003(3) -0.007(3) 0.003(2)
C51 0.026(3) 0.046(4) 0.032(4) -0.006(3) -0.004(3) -0.003(3)
C52 0.028(3) 0.041(3) 0.033(4) -0.009(3) 0.001(3) -0.008(3)
C53 0.020(3) 0.028(3) 0.037(4) -0.004(3) -0.004(3) 0.002(2)
C54 0.030(3) 0.032(3) 0.039(4) -0.010(3) 0.000(3) -0.004(3)
C55 0.039(4) 0.046(4) 0.041(4) -0.015(3) 0.001(3) -0.009(3)
C56 0.043(4) 0.060(4) 0.037(4) -0.006(4) -0.013(3) -0.015(4)
C57 0.049(4) 0.043(4) 0.043(4) 0.006(3) -0.020(4) 0.000(3)
C58 0.031(3) 0.041(4) 0.044(4) -0.003(3) -0.015(3) 0.000(3)
C59 0.051(4) 0.032(3) 0.059(5) -0.004(3) -0.001(4) -0.011(3)
C60 0.091(8) 0.065(6) 0.142(11) 0.030(7) -0.006(8) -0.040(6)
C61 0.087(7) 0.047(5) 0.096(8) -0.002(5) 0.002(6) 0.033(5)
C62 0.059(5) 0.039(4) 0.056(5) -0.006(4) -0.022(4) 0.000(3)
C63 0.059(5) 0.050(5) 0.074(7) -0.009(5) 0.007(5) 0.009(4)
C64 0.073(7) 0.063(6) 0.175(13) -0.050(8) 0.009(8) -0.025(6)
C65 0.027(3) 0.037(3) 0.024(3) 0.001(3) -0.003(3) -0.008(3)
C66 0.033(3) 0.037(3) 0.026(3) -0.001(3) -0.002(3) -0.011(3)
C67 0.034(3) 0.037(3) 0.041(4) 0.007(3) -0.008(3) -0.006(3)
C68 0.039(4) 0.045(4) 0.043(4) 0.012(3) -0.014(3) -0.016(3)
C69 0.058(4) 0.037(3) 0.031(4) 0.007(3) -0.018(3) -0.021(3)
C70 0.043(4) 0.037(3) 0.034(4) 0.005(3) -0.008(3) -0.016(3)
C71 0.040(4) 0.033(3) 0.038(4) -0.001(3) -0.006(3) -0.012(3)
C72 0.065(5) 0.048(4) 0.044(5) -0.003(4) -0.004(4) -0.032(4)
C73 0.069(6) 0.061(5) 0.063(6) -0.019(5) 0.015(5) -0.021(5)
C74 0.058(4) 0.036(4) 0.046(4) 0.011(3) -0.018(4) -0.020(3)
C75 0.074(6) 0.044(5) 0.082(7) 0.018(5) 0.003(5) -0.024(4)
C76 0.062(5) 0.034(4) 0.053(5) 0.000(4) -0.007(4) -0.006(4)
N1 0.032(3) 0.032(3) 0.030(3) 0.002(2) -0.009(2) -0.011(2)
N2 0.037(3) 0.035(3) 0.029(3) 0.002(2) -0.008(2) -0.006(2)
N3 0.035(3) 0.032(3) 0.041(4) -0.002(3) 0.005(3) 0.002(2)
N4 0.058(4) 0.035(3) 0.031(3) -0.006(3) 0.007(3) 0.007(3)
N6 0.027(3) 0.033(3) 0.026(3) -0.002(2) -0.006(2) -0.003(2)
N7 0.029(3) 0.036(3) 0.020(3) 0.001(2) -0.002(2) -0.005(2)
F1 0.047(3) 0.060(3) 0.037(3) 0.001(2) -0.012(2) -0.014(2)
F2 0.050(3) 0.083(3) 0.034(3) 0.000(2) -0.010(2) -0.027(3)
F3 0.064(3) 0.050(3) 0.051(3) -0.007(2) 0.001(2) -0.036(2)
F4 0.038(2) 0.056(3) 0.060(3) -0.013(2) -0.001(2) -0.004(2)
F5 0.050(3) 0.053(3) 0.051(3) -0.010(2) 0.006(2) -0.031(2)
F6 0.047(3) 0.049(2) 0.048(3) 0.002(2) 0.000(2) 0.000(2)
F7 0.148(7) 0.136(7) 0.110(6) -0.043(6) -0.047(6) -0.057(6)
F8 0.121(6) 0.137(7) 0.105(6) -0.021(5) -0.002(5) -0.077(6)
F9 0.152(7) 0.195(9) 0.054(4) -0.001(5) -0.011(5) -0.063(7)
F10 0.073(4) 0.154(7) 0.094(5) 0.014(5) -0.007(4) -0.034(5)
F11 0.101(5) 0.129(6) 0.050(4) -0.027(4) 0.000(3) -0.025(4)
F12 0.096(6) 0.200(10) 0.113(7) -0.054(7) 0.031(5) -0.035(6)
P1 0.0328(9) 0.0364(8) 0.0296(10) -0.0014(7) -0.0072(7) -0.0124(7)
P2 0.0711(17) 0.141(3) 0.0408(14) -0.0277(17) 0.0028(13) -0.0437(19)
Au1 0.03637(16) 0.02349(12) 0.02749(16) 0.00028(10) -0.00515(12) 0.00015(10)
Au2 0.0215(3) 0.0316(6) 0.0256(5) 0.0000(4) -0.0029(3) -0.0022(5)
N8 0.027(4) 0.044(4) 0.038(4) -0.001(4) 0.007(4) -0.004(4)
N9 0.034(4) 0.047(4) 0.037(4) -0.006(4) 0.007(4) -0.002(4)
N10 0.047(6) 0.059(6) 0.043(6) -0.016(5) -0.021(5) 0.001(5)
O12 0.061(7) 0.105(9) 0.038(6) -0.023(7) -0.007(6) -0.002(7)
O13 0.050(5) 0.045(5) 0.037(5) -0.003(4) -0.017(4) 0.007(4)
C80 0.025(4) 0.035(4) 0.036(5) -0.006(4) -0.003(4) -0.007(4)
C81 0.030(4) 0.037(4) 0.034(5) -0.004(4) -0.009(4) -0.007(3)
C82 0.033(4) 0.035(4) 0.037(5) -0.003(4) -0.001(4) -0.012(4)
C83 0.032(4) 0.034(4) 0.039(5) -0.001(4) -0.001(4) -0.007(4)
C84 0.033(4) 0.031(4) 0.039(5) -0.001(4) -0.002(4) -0.004(4)
C85 0.029(4) 0.032(5) 0.041(4) -0.005(4) -0.002(4) -0.006(4)
C86 0.045(7) 0.033(6) 0.043(7) 0.007(6) -0.026(6) -0.009(5)
C87 0.050(8) 0.031(8) 0.057(8) 0.006(7) 0.005(7) -0.007(7)
C88 0.047(7) 0.030(7) 0.049(8) -0.013(7) -0.001(6) -0.005(7)
C77 0.032(4) 0.042(4) 0.035(4) -0.003(4) 0.004(4) 0.000(4)
C78 0.040(4) 0.052(4) 0.048(4) 0.000(4) 0.005(4) -0.004(4)
C79 0.046(4) 0.056(4) 0.047(4) -0.002(4) 0.005(4) -0.004(4)
C89 0.060(6) 0.057(6) 0.047(6) -0.002(5) -0.008(5) 0.002(5)
C90 0.054(6) 0.054(6) 0.043(6) -0.001(5) -0.007(5) 0.002(5)
C91 0.048(5) 0.057(5) 0.041(5) -0.012(5) -0.016(5) 0.004(5)
C92 0.042(7) 0.059(8) 0.038(8) -0.018(7) -0.010(6) 0.008(6)
C93 0.059(6) 0.067(6) 0.060(6) -0.024(5) -0.004(5) -0.009(5)
C94 0.073(6) 0.074(6) 0.065(6) -0.019(6) -0.009(6) 0.000(6)
C95 0.077(6) 0.084(7) 0.075(7) -0.019(6) -0.006(6) -0.012(6)
C96 0.077(6) 0.082(7) 0.074(7) -0.018(6) -0.010(6) -0.016(6)
C97 0.067(6) 0.077(6) 0.061(6) -0.025(6) -0.015(5) -0.013(6)
C98 0.061(6) 0.068(6) 0.053(6) -0.027(5) -0.010(5) -0.007(5)
Au2A 0.0268(4) 0.0282(6) 0.0299(5) -0.0026(4) -0.0010(3) -0.0053(4)
N8A 0.036(4) 0.053(4) 0.046(5) 0.003(4) 0.007(4) -0.003(4)
N9A 0.047(4) 0.055(4) 0.049(4) 0.000(4) 0.008(4) -0.005(4)
N10A 0.093(8) 0.083(7) 0.087(8) -0.008(7) 0.007(7) -0.008(6)
O12A 0.112(11) 0.095(10) 0.115(11) 0.006(9) 0.006(10) -0.017(9)
O13A 0.092(7) 0.089(7) 0.084(7) 0.002(6) 0.013(6) 0.004(6)
C80A 0.026(4) 0.035(5) 0.040(5) -0.006(4) -0.001(4) -0.010(4)
C81A 0.029(4) 0.037(4) 0.041(5) -0.006(4) -0.004(4) -0.009(3)
C82A 0.031(4) 0.035(4) 0.040(5) -0.004(4) -0.006(4) -0.010(4)
C83A 0.033(4) 0.034(4) 0.042(5) -0.004(4) -0.002(4) -0.005(4)
C84A 0.030(4) 0.030(4) 0.040(5) -0.008(4) -0.005(4) -0.005(4)
C85A 0.028(4) 0.036(5) 0.040(4) -0.003(4) -0.003(3) -0.004(4)
C86A 0.041(7) 0.033(6) 0.058(8) -0.003(7) -0.010(7) -0.005(6)
C87A 0.049(8) 0.040(9) 0.063(9) -0.009(8) 0.004(7) -0.001(7)
C88A 0.052(8) 0.054(9) 0.054(8) -0.002(9) -0.006(7) -0.010(8)
C77A 0.037(4) 0.049(4) 0.045(4) -0.001(4) 0.005(4) -0.005(4)
C78A 0.044(4) 0.058(4) 0.053(5) 0.002(4) 0.011(4) -0.004(4)
C79A 0.051(5) 0.060(5) 0.057(5) 0.002(4) 0.011(4) -0.005(4)
C89A 0.065(6) 0.058(6) 0.052(6) 0.002(5) -0.001(5) 0.001(5)
C90A 0.061(6) 0.061(6) 0.051(6) 0.000(5) -0.003(5) -0.001(5)
C91A 0.095(7) 0.086(7) 0.088(7) -0.005(6) 0.009(6) -0.009(6)
C92A 0.153(17) 0.150(17) 0.155(17) -0.016(10) -0.018(10) -0.020(10)
C93A 0.092(7) 0.089(7) 0.094(7) -0.004(6) -0.009(6) -0.015(6)
C94A 0.089(7) 0.091(7) 0.091(7) 0.005(6) -0.011(6) -0.012(6)
C95A 0.089(7) 0.091(7) 0.089(7) 0.001(6) -0.010(6) -0.016(6)
C96A 0.089(7) 0.089(7) 0.093(7) -0.002(6) -0.008(6) -0.016(6)
C97A 0.090(7) 0.091(7) 0.093(7) -0.001(6) -0.006(6) -0.018(6)
C98A 0.090(7) 0.087(7) 0.090(7) -0.001(6) -0.010(6) -0.014(6)
C1X 0.103(15) 0.112(15) 0.101(16) 0.000(9) -0.006(9) -0.014(9)
Cl2A 0.188(10) 0.168(9) 0.178(10) -0.061(8) 0.015(8) -0.071(8)
Cl1A 0.132(6) 0.091(4) 0.103(5) -0.005(4) -0.027(5) -0.043(4)

loop_
_atom_type_symbol
_atom_type_description
_atom_type_scat_dispersion_real
_atom_type_scat_dispersion_imag
_atom_type_scat_source
C C 0.0181 0.0091 'International Tables Vol C Tables 4.2.6.8 and 6.1.1.4'
H H 0.0000 0.0000 'International Tables Vol C Tables 4.2.6.8 and 6.1.1.4'
N N 0.0311 0.0180 'International Tables Vol C Tables 4.2.6.8 and 6.1.1.4'
O O 0.0492 0.0322 'International Tables Vol C Tables 4.2.6.8 and 6.1.1.4'
F F 0.0727 0.0534 'International Tables Vol C Tables 4.2.6.8 and 6.1.1.4'
P P 0.2955 0.4335 'International Tables Vol C Tables 4.2.6.8 and 6.1.1.4'
Au Au -4.4197 7.2980 'International Tables Vol C Tables 4.2.6.8 and 6.1.1.4'
Cl Cl 0.3639 0.7018 'International Tables Vol C Tables 4.2.6.8 and 6.1.1.4'

loop_
_geom_angle_atom_site_label_1
_geom_angle_atom_site_label_2
_geom_angle_atom_site_label_3
_geom_angle
C42 N5 C43 121(2)
C42 N5 H5 119.5
C43 N5 H5 119.5
C41 O1 C42 114.0(14)
O1 C41 C40 110.1(11)
O1 C41 H41A 109.6
C40 C41 H41A 109.6
O1 C41 H41B 109.6
C40 C41 H41B 109.6
H41A C41 H41B 108.1
O2 C42 N5 124(2)
O2 C42 O1 126.2(17)
N5 C42 O1 109.2(17)
N5 C43 C44 118.6(18)
N5 C43 H43A 107.7
C44 C43 H43A 107.7
N5 C43 H43B 107.7
C44 C43 H43B 107.7
H43A C43 H43B 107.1
C45 C44 C49 125(3)
C45 C44 C43 118(2)
C49 C44 C43 117.0(15)
C46 C45 C44 121(2)
C46 C45 H45 119.6
C44 C45 H45 119.6
C45 C46 C47 117(2)
C45 C46 H46 121.7
C47 C46 H46 121.7
C46 C47 C48 122(2)
C46 C47 H47 118.9
C48 C47 H47 118.9
C49 C48 C47 122(2)
C49 C48 H48 119.1
C47 C48 H48 119.1
C48 C49 C44 113(2)
C48 C49 H49 123.3
C44 C49 H49 123.3
C42A N5A C43A 127(2)
C42A N5A H5A 116.3
C43A N5A H5A 116.3
C42A O1A C41A 117(2)
O1A C41A C40 107.8(12)
O1A C41A H41C 110.1
C40 C41A H41C 110.1
O1A C41A H41D 110.1
C40 C41A H41D 110.1
H41C C41A H41D 108.5
O1A C42A O2A 129(3)
O1A C42A N5A 111(2)
O2A C42A N5A 119(2)
N5A C43A C44A 117.7(17)
N5A C43A H43C 107.9
C44A C43A H43C 107.9
N5A C43A H43D 107.9
C44A C43A H43D 107.9
H43C C43A H43D 107.2
C45A C44A C49A 125(3)
C45A C44A C43A 118(2)
C49A C44A C43A 116.8(15)
C46A C45A C44A 121(2)
C46A C45A H45A 119.3
C44A C45A H45A 119.3
C45A C46A C47A 116(2)
C45A C46A H46A 121.8
C47A C46A H46A 121.8
C46A C47A C48A 121(2)
C46A C47A H47A 119.3
C48A C47A H47A 119.3
C49A C48A C47A 123(2)
C49A C48A H48A 118.3
C47A C48A H48A 118.3
C48A C49A C44A 112(2)
C48A C49A H49A 123.8
C44A C49A H49A 123.8
N1 C1 N2 104.6(6)
N1 C1 Au1 127.6(5)
N2 C1 Au1 127.8(5)
C3 C2 N2 106.6(7)
C3 C2 H2 126.7
N2 C2 H2 126.7
C2 C3 N1 107.0(7)
C2 C3 H3 126.5
N1 C3 H3 126.5
C9 C4 C5 123.6(6)
C9 C4 N1 118.1(6)
C5 C4 N1 118.3(6)
C6 C5 C4 117.5(7)
C6 C5 C10 120.5(6)
C4 C5 C10 121.9(6)
C5 C6 C7 120.1(7)
C5 C6 H6 119.9
C7 C6 H6 119.9
C8 C7 C6 120.7(7)
C8 C7 H7 119.6
C6 C7 H7 119.6
C7 C8 C9 120.9(7)
C7 C8 H8 119.6
C9 C8 H8 119.6
C4 C9 C8 117.1(7)
C4 C9 C13 122.7(6)
C8 C9 C13 120.2(7)
C11 C10 C5 112.4(7)
C11 C10 C12 109.2(7)
C5 C10 C12 109.4(7)
C11 C10 H10 108.6
C5 C10 H10 108.6
C12 C10 H10 108.6
C10 C11 H11A 109.5
C10 C11 H11B 109.5
H11A C11 H11B 109.5
C10 C11 H11C 109.5
H11A C11 H11C 109.5
H11B C11 H11C 109.5
C10 C12 H12A 109.5
C10 C12 H12B 109.5
H12A C12 H12B 109.5
C10 C12 H12C 109.5
H12A C12 H12C 109.5
H12B C12 H12C 109.5
C15 C13 C14 112.1(8)
C15 C13 C9 112.0(7)
C14 C13 C9 111.4(7)
C15 C13 H13 107.0
C14 C13 H13 107.0
C9 C13 H13 107.0
C13 C14 H14A 109.5
C13 C14 H14B 109.5
H14A C14 H14B 109.5
C13 C14 H14C 109.5
H14A C14 H14C 109.5
H14B C14 H14C 109.5
C13 C15 H15A 109.5
C13 C15 H15B 109.5
H15A C15 H15B 109.5
C13 C15 H15C 109.5
H15A C15 H15C 109.5
H15B C15 H15C 109.5
C21 C16 C17 123.4(8)
C21 C16 N2 117.9(7)
C17 C16 N2 118.8(7)
C16 C17 C18 117.7(9)
C16 C17 C22 120.2(8)
C18 C17 C22 122.1(9)
C19 C18 C17 119.9(10)
C19 C18 H18 120.0
C17 C18 H18 120.0
C18 C19 C20 122.0(9)
C18 C19 H19 119.0
C20 C19 H19 119.0
C19 C20 C21 121.4(9)
C19 C20 H20 119.3
C21 C20 H20 119.3
C16 C21 C20 115.6(9)
C16 C21 C25 122.1(7)
C20 C21 C25 122.2(8)
C17 C22 C24 114.2(9)
C17 C22 C23 111.5(10)
C24 C22 C23 112.2(9)
C17 C22 H22 106.1
C24 C22 H22 106.1
C23 C22 H22 106.1
C22 C23 H23A 109.5
C22 C23 H23B 109.5
H23A C23 H23B 109.5
C22 C23 H23C 109.5
H23A C23 H23C 109.5
H23B C23 H23C 109.5
C22 C24 H24A 109.5
C22 C24 H24B 109.5
H24A C24 H24B 109.5
C22 C24 H24C 109.5
H24A C24 H24C 109.5
H24B C24 H24C 109.5
C21 C25 C26 110.2(8)
C21 C25 C27 113.9(8)
C26 C25 C27 111.6(7)
C21 C25 H25 106.9
C26 C25 H25 106.9
C27 C25 H25 106.9
C25 C26 H26A 109.5
C25 C26 H26B 109.5
H26A C26 H26B 109.5
C25 C26 H26C 109.5
H26A C26 H26C 109.5
H26B C26 H26C 109.5
C25 C27 H27A 109.5
C25 C27 H27B 109.5
H27A C27 H27B 109.5
C25 C27 H27C 109.5
H27A C27 H27C 109.5
H27B C27 H27C 109.5
N3 C28 N4 105.3(7)
N3 C28 Au1 129.5(6)
N4 C28 Au1 125.2(6)
C30 C29 N3 106.7(8)
C30 C29 H29 126.7
N3 C29 H29 126.7
C29 C30 N4 106.6(8)
C29 C30 H30 126.7
N4 C30 H30 126.7
C32 C31 C36 122.8(8)
C32 C31 N3 120.2(7)
C36 C31 N3 116.9(7)
C31 C32 C33 118.5(7)
C31 C32 C37 122.2(8)
C33 C32 C37 119.3(8)
C34 C33 C32 120.6(8)
C34 C33 H33 119.7
C32 C33 H33 119.7
C33 C34 C35 118.3(8)
C33 C34 C38 119.4(9)
C35 C34 C38 122.3(8)
C36 C35 C34 122.8(8)
C36 C35 H35 118.6
C34 C35 H35 118.6
C35 C36 C31 116.9(8)
C35 C36 C39 121.4(7)
C31 C36 C39 121.7(8)
C32 C37 H37A 109.5
C32 C37 H37B 109.5
H37A C37 H37B 109.5
C32 C37 H37C 109.5
H37A C37 H37C 109.5
H37B C37 H37C 109.5
C34 C38 H38A 109.5
C34 C38 H38B 109.5
H38A C38 H38B 109.5
C34 C38 H38C 109.5
H38A C38 H38C 109.5
H38B C38 H38C 109.5
C36 C39 H39A 109.5
C36 C39 H39B 109.5
H39A C39 H39B 109.5
C36 C39 H39C 109.5
H39A C39 H39C 109.5
H39B C39 H39C 109.5
N4 C40 C41 105.6(10)
N4 C40 C41A 123.3(12)
N4 C40 H40A 110.6
C41 C40 H40A 110.6
N4 C40 H40B 110.6
C41 C40 H40B 110.6
H40A C40 H40B 108.7
N7 C50 N6 105.7(6)
N7 C50 Au2A 127.6(5)
N6 C50 Au2A 126.5(5)
N7 C50 Au2 133.4(4)
N6 C50 Au2 119.9(5)
C52 C51 N6 106.8(6)
C51 C52 N7 105.7(6)
C54 C53 C58 123.0(7)
C54 C53 N6 118.9(6)
C58 C53 N6 118.0(6)
C53 C54 C55 116.9(7)
C53 C54 C59 122.8(7)
C55 C54 C59 120.2(7)
C56 C55 C54 121.8(7)
C56 C55 H55 119.1
C54 C55 H55 119.1
C57 C56 C55 119.1(7)
C57 C56 H56 120.4
C55 C56 H56 120.4
C58 C57 C56 121.9(7)
C58 C57 H57 119.1
C56 C57 H57 119.1
C57 C58 C53 117.2(7)
C57 C58 C62 120.9(7)
C53 C58 C62 121.9(7)
C61 C59 C54 113.2(8)
C61 C59 C60 109.6(9)
C54 C59 C60 110.1(8)
C61 C59 H59 107.9
C54 C59 H59 107.9
C60 C59 H59 107.9
C59 C60 H60A 109.5
C59 C60 H60B 109.5
H60A C60 H60B 109.5
C59 C60 H60C 109.5
H60A C60 H60C 109.5
H60B C60 H60C 109.5
C59 C61 H61A 109.5
C59 C61 H61B 109.5
H61A C61 H61B 109.5
C59 C61 H61C 109.5
H61A C61 H61C 109.5
H61B C61 H61C 109.5
C63 C62 C58 111.9(7)
C63 C62 C64 108.8(8)
C58 C62 C64 111.8(8)
C63 C62 H62 108.1
C58 C62 H62 108.1
C64 C62 H62 108.1
C62 C63 H63A 109.5
C62 C63 H63B 109.5
H63A C63 H63B 109.5
C62 C63 H63C 109.5
H63A C63 H63C 109.5
H63B C63 H63C 109.5
C62 C64 H64A 109.5
C62 C64 H64B 109.5
H64A C64 H64B 109.5
C62 C64 H64C 109.5
H64A C64 H64C 109.5
H64B C64 H64C 109.5
C66 C65 C70 122.4(6)
C66 C65 N7 119.2(6)
C70 C65 N7 118.4(6)
C67 C66 C65 118.6(7)
C67 C66 C71 120.6(6)
C65 C66 C71 120.8(6)
C68 C67 C66 120.8(7)
C68 C67 H67 119.6
C66 C67 H67 119.6
C67 C68 C69 120.4(7)
C67 C68 H68 119.8
C69 C68 H68 119.8
C68 C69 C70 121.4(7)
C68 C69 H69 119.3
C70 C69 H69 119.3
C69 C70 C65 116.3(7)
C69 C70 C74 121.8(7)
C65 C70 C74 121.8(6)
C73 C71 C72 111.1(7)
C73 C71 C66 110.9(7)
C72 C71 C66 111.3(6)
C73 C71 H71 107.8
C72 C71 H71 107.8
C66 C71 H71 107.8
C71 C72 H72A 109.5
C71 C72 H72B 109.5
H72A C72 H72B 109.5
C71 C72 H72C 109.5
H72A C72 H72C 109.5
H72B C72 H72C 109.5
C71 C73 H73A 109.5
C71 C73 H73B 109.5
H73A C73 H73B 109.5
C71 C73 H73C 109.5
H73A C73 H73C 109.5
H73B C73 H73C 109.5
C70 C74 C76 110.1(7)
C70 C74 C75 113.2(7)
C76 C74 C75 107.5(8)
C70 C74 H74 108.6
C76 C74 H74 108.6
C75 C74 H74 108.6
C74 C75 H75A 109.5
C74 C75 H75B 109.5
H75A C75 H75B 109.5
C74 C75 H75C 109.5
H75A C75 H75C 109.5
H75B C75 H75C 109.5
C74 C76 H76A 109.5
C74 C76 H76B 109.5
H76A C76 H76B 109.5
C74 C76 H76C 109.5
H76A C76 H76C 109.5
H76B C76 H76C 109.5
C1 N1 C3 111.0(6)
C1 N1 C4 123.0(6)
C3 N1 C4 125.7(6)
C1 N2 C2 110.8(6)
C1 N2 C16 124.1(6)
C2 N2 C16 125.1(6)
C28 N3 C29 111.2(7)
C28 N3 C31 126.3(6)
C29 N3 C31 122.5(7)
C28 N4 C30 110.2(8)
C28 N4 C40 123.9(7)
C30 N4 C40 125.5(8)
C50 N6 C51 110.2(6)
C50 N6 C53 124.7(6)
C51 N6 C53 125.1(6)
C50 N7 C52 111.6(5)
C50 N7 C65 123.5(6)
C52 N7 C65 124.4(6)
F6 P1 F3 91.5(3)
F6 P1 F4 179.1(3)
F3 P1 F4 89.2(3)
F6 P1 F2 90.6(3)
F3 P1 F2 89.4(3)
F4 P1 F2 89.8(3)
F6 P1 F5 89.3(3)
F3 P1 F5 179.2(3)
F4 P1 F5 89.9(3)
F2 P1 F5 90.4(3)
F6 P1 F1 89.3(3)
F3 P1 F1 90.1(3)
F4 P1 F1 90.3(3)
F2 P1 F1 179.5(3)
F5 P1 F1 90.0(3)
F10 P2 F12 178.4(5)
F10 P2 F9 90.4(5)
F12 P2 F9 90.8(5)
F10 P2 F8 90.3(5)
F12 P2 F8 88.5(5)
F9 P2 F8 92.1(5)
F10 P2 F7 92.0(5)
F12 P2 F7 89.1(6)
F9 P2 F7 89.5(5)
F8 P2 F7 177.2(6)
F10 P2 F11 89.8(4)
F12 P2 F11 89.1(5)
F9 P2 F11 177.9(5)
F8 P2 F11 90.0(4)
F7 P2 F11 88.4(5)
C1 Au1 C28 179.3(3)
C77 Au2 C50 174.9(5)
C77 N8 C78 110.0(14)
C77 N8 C80 123.2(12)
C78 N8 C80 125.9(13)
C77 N9 C79 109.3(13)
C77 N9 C89 125.4(15)
C79 N9 C89 125.0(15)
C91 N10 C92 123.2(15)
C91 N10 H10A 118.4
C92 N10 H10A 118.4
C91 O13 C90 117.6(13)
C81 C80 C85 119(2)
C81 C80 N8 118.8(15)
C85 C80 N8 122.5(19)
C80 C81 C82 119.0(17)
C80 C81 C86 122.2(15)
C82 C81 C86 118.8(16)
C81 C82 C83 118.0(18)
C81 C82 H82 121.0
C83 C82 H82 121.0
C84 C83 C82 126(2)
C84 C83 C87 116(2)
C82 C83 C87 118(2)
C83 C84 C85 118(3)
C83 C84 H84 121.1
C85 C84 H84 121.1
C80 C85 C84 121(3)
C80 C85 C88 115(2)
C84 C85 C88 124(2)
C81 C86 H86A 109.5
C81 C86 H86B 109.5
H86A C86 H86B 109.5
C81 C86 H86C 109.5
H86A C86 H86C 109.5
H86B C86 H86C 109.5
C83 C87 H87A 109.5
C83 C87 H87B 109.5
H87A C87 H87B 109.5
C83 C87 H87C 109.5
H87A C87 H87C 109.5
H87B C87 H87C 109.5
C85 C88 H88A 109.5
C85 C88 H88B 109.5
H88A C88 H88B 109.5
C85 C88 H88C 109.5
H88A C88 H88C 109.5
H88B C88 H88C 109.5
N9 C77 N8 107.6(13)
N9 C77 Au2 125.9(11)
N8 C77 Au2 126.5(12)
C79 C78 N8 105.3(14)
C79 C78 H78 127.4
N8 C78 H78 127.4
C78 C79 N9 107.8(14)
C78 C79 H79 126.1
N9 C79 H79 126.1
N9 C89 C90 114.3(17)
N9 C89 H89A 108.7
C90 C89 H89A 108.7
N9 C89 H89B 108.7
C90 C89 H89B 108.7
H89A C89 H89B 107.6
O13 C90 C89 109.1(15)
O13 C90 H90A 109.9
C89 C90 H90A 109.9
O13 C90 H90B 109.9
C89 C90 H90B 109.9
H90A C90 H90B 108.3
O12 C91 N10 126.8(16)
O12 C91 O13 123.6(15)
N10 C91 O13 109.4(13)
N10 C92 C93 111.5(14)
N10 C92 H92A 109.3
C93 C92 H92A 109.3
N10 C92 H92B 109.3
C93 C92 H92B 109.3
H92A C92 H92B 108.0
C98 C93 C94 109.5(18)
C98 C93 C92 125.2(17)
C94 C93 C92 124.8(17)
C95 C94 C93 130(2)
C95 C94 H94 115.0
C93 C94 H94 115.0
C94 C95 C96 117(3)
C94 C95 H95 121.7
C96 C95 H95 121.7
C97 C96 C95 123(3)
C97 C96 H96 118.4
C95 C96 H96 118.4
C96 C97 C98 117(2)
C96 C97 H97 121.7
C98 C97 H97 121.7
C93 C98 C97 124(2)
C93 C98 H98 118.2
C97 C98 H98 118.2
C50 Au2A C77A 175.4(3)
C77A N8A C78A 108.2(15)
C77A N8A C80A 128.2(14)
C78A N8A C80A 123.5(14)
C77A N9A C79A 110.9(15)
C77A N9A C89A 124.1(15)
C79A N9A C89A 124.8(16)
C91A N10A C92A 111(2)
C91A N10A H10B 124.4
C92A N10A H10B 124.4
C91A O13A C90A 119(2)
C81A C80A N8A 119.6(16)
C81A C80A C85A 124(2)
N8A C80A C85A 116(2)
C82A C81A C80A 115.5(17)
C82A C81A C86A 121.9(17)
C80A C81A C86A 122.6(17)
C83A C82A C81A 127.5(19)
C83A C82A H82A 116.2
C81A C82A H82A 116.2
C82A C83A C87A 125(2)
C82A C83A C84A 114(2)
C87A C83A C84A 122(2)
C85A C84A C83A 122(3)
C85A C84A H84A 118.8
C83A C84A H84A 118.8
C84A C85A C80A 117(3)
C84A C85A C88A 120(2)
C80A C85A C88A 123(2)
C81A C86A H86D 109.5
C81A C86A H86E 109.5
H86D C86A H86E 109.5
C81A C86A H86F 109.5
H86D C86A H86F 109.5
H86E C86A H86F 109.5
C83A C87A H87D 109.5
C83A C87A H87E 109.5
H87D C87A H87E 109.5
C83A C87A H87F 109.5
H87D C87A H87F 109.5
H87E C87A H87F 109.5
C85A C88A H88D 109.5
C85A C88A H88E 109.5
H88D C88A H88E 109.5
C85A C88A H88F 109.5
H88D C88A H88F 109.5
H88E C88A H88F 109.5
N8A C77A N9A 107.0(14)
N8A C77A Au2A 127.7(13)
N9A C77A Au2A 125.3(12)
C79A C78A N8A 110.3(16)
C79A C78A H78A 124.9
N8A C78A H78A 124.9
C78A C79A N9A 103.6(16)
C78A C79A H79A 128.2
N9A C79A H79A 128.2
C90A C89A N9A 109.4(16)
C90A C89A H89C 109.8
N9A C89A H89C 109.8
C90A C89A H89D 109.8
N9A C89A H89D 109.8
H89C C89A H89D 108.2
O13A C90A C89A 115(2)
O13A C90A H90C 108.5
C89A C90A H90C 108.5
O13A C90A H90D 108.5
C89A C90A H90D 108.5
H90C C90A H90D 107.5
O13A C91A O12A 123(3)
O13A C91A N10A 113(3)
O12A C91A N10A 123(3)
C93A C92A N10A 111(2)
C93A C92A H92C 109.4
N10A C92A H92C 109.4
C93A C92A H92D 109.4
N10A C92A H92D 109.4
H92C C92A H92D 108.0
C94A C93A C98A 120.0(5)
C94A C93A C92A 119.8(8)
C98A C93A C92A 119.4(8)
C93A C94A C95A 120.0(5)
C93A C94A H94A 120.0
C95A C94A H94A 120.0
C96A C95A C94A 120.1(5)
C96A C95A H95A 119.9
C94A C95A H95A 119.9
C95A C96A C97A 120.0(5)
C95A C96A H96A 120.0
C97A C96A H96A 120.0
C98A C97A C96A 119.9(5)
C98A C97A H97A 120.1
C96A C97A H97A 120.1
C97A C98A C93A 120.0(5)
C97A C98A H98A 120.0
C93A C98A H98A 120.0
Cl2A C1X Cl1A 112.8(14)
Cl2A C1X H1X1 109.0
Cl1A C1X H1X1 109.0
Cl2A C1X H1X2 109.0
Cl1A C1X H1X2 109.0
H1X1 C1X H1X2 107.8

loop_
_geom_bond_atom_site_label_1
_geom_bond_atom_site_label_2
_geom_bond_distance
N5 C42 1.33(3)
N5 C43 1.51(3)
N5 H5 0.8800
O1 C41 1.435(17)
O1 C42 1.44(2)
O2 C42 1.22(3)
C41 C40 1.516(13)
C41 H41A 0.9900
C41 H41B 0.9900
C43 C44 1.52(3)
C43 H43A 0.9900
C43 H43B 0.9900
C44 C45 1.38(2)
C44 C49 1.39(3)
C45 C46 1.34(3)
C45 H45 0.9500
C46 C47 1.39(3)
C46 H46 0.9500
C47 C48 1.40(2)
C47 H47 0.9500
C48 C49 1.38(2)
C48 H48 0.9500
C49 H49 0.9500
N5A C42A 1.38(3)
N5A C43A 1.40(3)
N5A H5A 0.8800
O1A C42A 1.25(3)
O1A C41A 1.442(18)
O2A C42A 1.25(3)
C41A C40 1.519(14)
C41A H41C 0.9900
C41A H41D 0.9900
C43A C44A 1.52(3)
C43A H43C 0.9900
C43A H43D 0.9900
C44A C45A 1.38(2)
C44A C49A 1.39(3)
C45A C46A 1.35(3)
C45A H45A 0.9500
C46A C47A 1.38(3)
C46A H46A 0.9500
C47A C48A 1.40(2)
C47A H47A 0.9500
C48A C49A 1.38(2)
C48A H48A 0.9500
C49A H49A 0.9500
C1 N1 1.351(9)
C1 N2 1.362(9)
C1 Au1 2.008(7)
C2 C3 1.345(10)
C2 N2 1.385(10)
C2 H2 0.9500
C3 N1 1.384(9)
C3 H3 0.9500
C4 C9 1.381(10)
C4 C5 1.398(10)
C4 N1 1.441(8)
C5 C6 1.383(10)
C5 C10 1.534(10)
C6 C7 1.396(10)
C6 H6 0.9500
C7 C8 1.373(11)
C7 H7 0.9500
C8 C9 1.397(10)
C8 H8 0.9500
C9 C13 1.523(10)
C10 C11 1.506(13)
C10 C12 1.541(12)
C10 H10 1.0000
C11 H11A 0.9800
C11 H11B 0.9800
C11 H11C 0.9800
C12 H12A 0.9800
C12 H12B 0.9800
C12 H12C 0.9800
C13 C15 1.503(11)
C13 C14 1.522(12)
C13 H13 1.0000
C14 H14A 0.9800
C14 H14B 0.9800
C14 H14C 0.9800
C15 H15A 0.9800
C15 H15B 0.9800
C15 H15C 0.9800
C16 C21 1.392(11)
C16 C17 1.395(11)
C16 N2 1.445(9)
C17 C18 1.403(13)
C17 C22 1.501(14)
C18 C19 1.353(17)
C18 H18 0.9500
C19 C20 1.356(15)
C19 H19 0.9500
C20 C21 1.417(11)
C20 H20 0.9500
C21 C25 1.502(12)
C22 C24 1.512(12)
C22 C23 1.520(14)
C22 H22 1.0000
C23 H23A 0.9800
C23 H23B 0.9800
C23 H23C 0.9800
C24 H24A 0.9800
C24 H24B 0.9800
C24 H24C 0.9800
C25 C26 1.510(12)
C25 C27 1.530(13)
C25 H25 1.0000
C26 H26A 0.9800
C26 H26B 0.9800
C26 H26C 0.9800
C27 H27A 0.9800
C27 H27B 0.9800
C27 H27C 0.9800
C28 N3 1.333(10)
C28 N4 1.359(10)
C28 Au1 2.030(8)
C29 C30 1.344(13)
C29 N3 1.389(10)
C29 H29 0.9500
C30 N4 1.392(11)
C30 H30 0.9500
C31 C32 1.382(11)
C31 C36 1.410(10)
C31 N3 1.442(10)
C32 C33 1.418(12)
C32 C37 1.526(10)
C33 C34 1.388(11)
C33 H33 0.9500
C34 C35 1.419(12)
C34 C38 1.512(12)
C35 C36 1.376(12)
C35 H35 0.9500
C36 C39 1.488(12)
C37 H37A 0.9800
C37 H37B 0.9800
C37 H37C 0.9800
C38 H38A 0.9800
C38 H38B 0.9800
C38 H38C 0.9800
C39 H39A 0.9800
C39 H39B 0.9800
C39 H39C 0.9800
C40 N4 1.465(11)
C40 H40A 0.9900
C40 H40B 0.9900
C50 N7 1.327(9)
C50 N6 1.361(8)
C50 Au2A 1.992(7)
C50 Au2 2.067(7)
C51 C52 1.370(10)
C51 N6 1.374(9)
C52 N7 1.383(9)
C53 C54 1.386(9)
C53 C58 1.411(10)
C53 N6 1.445(9)
C54 C55 1.398(11)
C54 C59 1.512(10)
C55 C56 1.387(12)
C55 H55 0.9500
C56 C57 1.386(11)
C56 H56 0.9500
C57 C58 1.378(11)
C57 H57 0.9500
C58 C62 1.504(11)
C59 C61 1.504(12)
C59 C60 1.535(12)
C59 H59 1.0000
C60 H60A 0.9800
C60 H60B 0.9800
C60 H60C 0.9800
C61 H61A 0.9800
C61 H61B 0.9800
C61 H61C 0.9800
C62 C63 1.488(12)
C62 C64 1.518(15)
C62 H62 1.0000
C63 H63A 0.9800
C63 H63B 0.9800
C63 H63C 0.9800
C64 H64A 0.9800
C64 H64B 0.9800
C64 H64C 0.9800
C65 C66 1.396(10)
C65 C70 1.412(10)
C65 N7 1.444(8)
C66 C67 1.378(10)
C66 C71 1.547(9)
C67 C68 1.372(11)
C67 H67 0.9500
C68 C69 1.392(11)
C68 H68 0.9500
C69 C70 1.399(10)
C69 H69 0.9500
C70 C74 1.503(10)
C71 C73 1.507(12)
C71 C72 1.535(10)
C71 H71 1.0000
C72 H72A 0.9800
C72 H72B 0.9800
C72 H72C 0.9800
C73 H73A 0.9800
C73 H73B 0.9800
C73 H73C 0.9800
C74 C76 1.528(12)
C74 C75 1.540(11)
C74 H74 1.0000
C75 H75A 0.9800
C75 H75B 0.9800
C75 H75C 0.9800
C76 H76A 0.9800
C76 H76B 0.9800
C76 H76C 0.9800
F1 P1 1.606(5)
F2 P1 1.600(5)
F3 P1 1.593(4)
F4 P1 1.594(5)
F5 P1 1.601(4)
F6 P1 1.587(5)
F7 P2 1.591(8)
F8 P2 1.589(8)
F9 P2 1.586(8)
F10 P2 1.545(8)
F11 P2 1.592(7)
F12 P2 1.579(9)
Au2 C77 2.050(15)
N8 C77 1.34(2)
N8 C78 1.38(2)
N8 C80 1.47(2)
N9 C77 1.28(2)
N9 C79 1.399(18)
N9 C89 1.429(10)
N10 C91 1.350(10)
N10 C92 1.45(2)
N10 H10A 0.8800
O12 C91 1.198(19)
O13 C91 1.354(19)
O13 C90 1.43(2)
C80 C81 1.39(2)
C80 C85 1.42(3)
C81 C82 1.39(2)
C81 C86 1.54(2)
C82 C83 1.42(3)
C82 H82 0.9500
C83 C84 1.25(4)
C83 C87 1.52(3)
C84 C85 1.42(4)
C84 H84 0.9500
C85 C88 1.58(4)
C86 H86A 0.9800
C86 H86B 0.9800
C86 H86C 0.9800
C87 H87A 0.9800
C87 H87B 0.9800
C87 H87C 0.9800
C88 H88A 0.9800
C88 H88B 0.9800
C88 H88C 0.9800
C78 C79 1.33(2)
C78 H78 0.9500
C79 H79 0.9500
C89 C90 1.50(3)
C89 H89A 0.9900
C89 H89B 0.9900
C90 H90A 0.9900
C90 H90B 0.9900
C92 C93 1.501(10)
C92 H92A 0.9900
C92 H92B 0.9900
C93 C98 1.40(3)
C93 C94 1.41(3)
C94 C95 1.24(3)
C94 H94 0.9500
C95 C96 1.40(3)
C95 H95 0.9500
C96 C97 1.30(3)
C96 H96 0.9500
C97 C98 1.41(3)
C97 H97 0.9500
C98 H98 0.9500
Au2A C77A 2.014(16)
N8A C77A 1.32(2)
N8A C78A 1.40(2)
N8A C80A 1.41(2)
N9A C77A 1.36(2)
N9A C79A 1.40(2)
N9A C89A 1.51(2)
N10A C91A 1.36(3)
N10A C92A 1.54(4)
N10A H10B 0.8800
O12A C91A 1.33(3)
O13A C91A 1.31(3)
O13A C90A 1.43(3)
C80A C81A 1.40(2)
C80A C85A 1.42(3)
C81A C82A 1.39(2)
C81A C86A 1.46(2)
C82A C83A 1.34(3)
C82A H82A 0.9500
C83A C87A 1.48(3)
C83A C84A 1.53(4)
C84A C85A 1.36(4)
C84A H84A 0.9500
C85A C88A 1.44(4)
C86A H86D 0.9800
C86A H86E 0.9800
C86A H86F 0.9800
C87A H87D 0.9800
C87A H87E 0.9800
C87A H87F 0.9800
C88A H88D 0.9800
C88A H88E 0.9800
C88A H88F 0.9800
C78A C79A 1.34(3)
C78A H78A 0.9500
C79A H79A 0.9500
C89A C90A 1.48(3)
C89A H89C 0.9900
C89A H89D 0.9900
C90A H90C 0.9900
C90A H90D 0.9900
C92A C93A 1.501(18)
C92A H92C 0.9900
C92A H92D 0.9900
C93A C94A 1.378(13)
C93A C98A 1.385(13)
C94A C95A 1.384(13)
C94A H94A 0.9500
C95A C96A 1.373(13)
C95A H95A 0.9500
C96A C97A 1.391(13)
C96A H96A 0.9500
C97A C98A 1.378(13)
C97A H97A 0.9500
C98A H98A 0.9500
C1X Cl2A 1.713(18)
C1X Cl1A 1.726(18)
C1X H1X1 0.9900
C1X H1X2 0.9900

loop_
_geom_torsion_atom_site_label_1
_geom_torsion_atom_site_label_2
_geom_torsion_atom_site_label_3
_geom_torsion_atom_site_label_4
_geom_torsion
C42 O1 C41 C40 -114.6(15)
C43 N5 C42 O2 -16(4)
C43 N5 C42 O1 167.2(18)
C41 O1 C42 O2 4(3)
C41 O1 C42 N5 -179.4(16)
C42 N5 C43 C44 134(2)
N5 C43 C44 C45 -29(3)
N5 C43 C44 C49 150.9(17)
C49 C44 C45 C46 0.2(3)
C43 C44 C45 C46 179.9(19)
C44 C45 C46 C47 0.1(3)
C45 C46 C47 C48 0.0(7)
C46 C47 C48 C49 -0.3(10)
C47 C48 C49 C44 0.6(9)
C45 C44 C49 C48 -0.5(7)
C43 C44 C49 C48 179.8(19)
C42A O1A C41A C40 -91(2)
C41A O1A C42A O2A -10(4)
C41A O1A C42A N5A 179.6(16)
C43A N5A C42A O1A 176(2)
C43A N5A C42A O2A 4(4)
C42A N5A C43A C44A 108(3)
N5A C43A C44A C45A -15(3)
N5A C43A C44A C49A 163.8(19)
C49A C44A C45A C46A 0.0(3)
C43A C44A C45A C46A 179(2)
C44A C45A C46A C47A 0.1(3)
C45A C46A C47A C48A -0.2(7)
C46A C47A C48A C49A 0.2(10)
C47A C48A C49A C44A -0.1(9)
C45A C44A C49A C48A 0.0(7)
C43A C44A C49A C48A -179(2)
N2 C2 C3 N1 0.7(9)
C9 C4 C5 C6 -1.5(11)
N1 C4 C5 C6 178.8(6)
C9 C4 C5 C10 -179.6(7)
N1 C4 C5 C10 0.7(11)
C4 C5 C6 C7 0.5(11)
C10 C5 C6 C7 178.7(7)
C5 C6 C7 C8 0.6(12)
C6 C7 C8 C9 -0.9(12)
C5 C4 C9 C8 1.2(11)
N1 C4 C9 C8 -179.1(6)
C5 C4 C9 C13 -178.9(7)
N1 C4 C9 C13 0.8(11)
C7 C8 C9 C4 0.0(11)
C7 C8 C9 C13 -179.8(7)
C6 C5 C10 C11 -45.1(11)
C4 C5 C10 C11 133.0(9)
C6 C5 C10 C12 76.4(9)
C4 C5 C10 C12 -105.6(8)
C4 C9 C13 C15 -115.8(9)
C8 C9 C13 C15 64.1(10)
C4 C9 C13 C14 117.8(9)
C8 C9 C13 C14 -62.4(10)
C21 C16 C17 C18 2.1(13)
N2 C16 C17 C18 -178.5(8)
C21 C16 C17 C22 -179.1(8)
N2 C16 C17 C22 0.4(12)
C16 C17 C18 C19 -1.2(14)
C22 C17 C18 C19 179.9(9)
C17 C18 C19 C20 0.2(16)
C18 C19 C20 C21 0.1(16)
C17 C16 C21 C20 -1.7(12)
N2 C16 C21 C20 178.8(7)
C17 C16 C21 C25 175.7(8)
N2 C16 C21 C25 -3.7(11)
C19 C20 C21 C16 0.6(14)
C19 C20 C21 C25 -176.8(9)
C16 C17 C22 C24 138.4(10)
C18 C17 C22 C24 -42.8(14)
C16 C17 C22 C23 -93.3(12)
C18 C17 C22 C23 85.5(12)
C16 C21 C25 C26 -94.9(10)
C20 C21 C25 C26 82.4(11)
C16 C21 C25 C27 138.9(9)
C20 C21 C25 C27 -43.8(12)
N3 C29 C30 N4 -1.5(9)
C36 C31 C32 C33 -1.6(12)
N3 C31 C32 C33 176.7(6)
C36 C31 C32 C37 178.9(7)
N3 C31 C32 C37 -2.9(11)
C31 C32 C33 C34 0.3(11)
C37 C32 C33 C34 179.8(7)
C32 C33 C34 C35 1.2(12)
C32 C33 C34 C38 179.5(8)
C33 C34 C35 C36 -1.6(13)
C38 C34 C35 C36 -179.9(8)
C34 C35 C36 C31 0.4(12)
C34 C35 C36 C39 -179.2(8)
C32 C31 C36 C35 1.2(12)
N3 C31 C36 C35 -177.1(7)
C32 C31 C36 C39 -179.1(8)
N3 C31 C36 C39 2.6(11)
O1 C41 C40 N4 62.8(15)
O1A C41A C40 N4 63(2)
N6 C51 C52 N7 0.0(8)
C58 C53 C54 C55 -0.6(11)
N6 C53 C54 C55 -179.3(6)
C58 C53 C54 C59 177.4(7)
N6 C53 C54 C59 -1.2(10)
C53 C54 C55 C56 -0.8(11)
C59 C54 C55 C56 -178.9(7)
C54 C55 C56 C57 2.0(12)
C55 C56 C57 C58 -1.8(13)
C56 C57 C58 C53 0.4(12)
C56 C57 C58 C62 -179.4(8)
C54 C53 C58 C57 0.8(11)
N6 C53 C58 C57 179.5(7)
C54 C53 C58 C62 -179.3(7)
N6 C53 C58 C62 -0.7(11)
C53 C54 C59 C61 -123.4(9)
C55 C54 C59 C61 54.6(11)
C53 C54 C59 C60 113.6(10)
C55 C54 C59 C60 -68.4(11)
C57 C58 C62 C63 67.0(11)
C53 C58 C62 C63 -112.8(9)
C57 C58 C62 C64 -55.4(11)
C53 C58 C62 C64 124.8(9)
C70 C65 C66 C67 -1.8(11)
N7 C65 C66 C67 178.9(6)
C70 C65 C66 C71 179.5(7)
N7 C65 C66 C71 0.2(10)
C65 C66 C67 C68 0.2(11)
C71 C66 C67 C68 178.9(7)
C66 C67 C68 C69 1.5(12)
C67 C68 C69 C70 -1.7(13)
C68 C69 C70 C65 0.1(12)
C68 C69 C70 C74 178.7(8)
C66 C65 C70 C69 1.6(11)
N7 C65 C70 C69 -179.1(7)
C66 C65 C70 C74 -177.0(7)
N7 C65 C70 C74 2.3(11)
C67 C66 C71 C73 -61.3(10)
C65 C66 C71 C73 117.4(8)
C67 C66 C71 C72 62.9(9)
C65 C66 C71 C72 -118.5(8)
C69 C70 C74 C76 -81.7(9)
C65 C70 C74 C76 96.8(9)
C69 C70 C74 C75 38.6(12)
C65 C70 C74 C75 -142.8(8)
N2 C1 N1 C3 -1.4(7)
Au1 C1 N1 C3 178.4(5)
N2 C1 N1 C4 -175.2(6)
Au1 C1 N1 C4 4.6(9)
C2 C3 N1 C1 0.4(9)
C2 C3 N1 C4 174.0(7)
C9 C4 N1 C1 85.1(9)
C5 C4 N1 C1 -95.2(8)
C9 C4 N1 C3 -87.8(9)
C5 C4 N1 C3 91.9(9)
N1 C1 N2 C2 1.8(8)
Au1 C1 N2 C2 -177.9(5)
N1 C1 N2 C16 -179.2(6)
Au1 C1 N2 C16 1.1(10)
C3 C2 N2 C1 -1.6(9)
C3 C2 N2 C16 179.4(7)
C21 C16 N2 C1 -80.5(9)
C17 C16 N2 C1 100.0(9)
C21 C16 N2 C2 98.3(9)
C17 C16 N2 C2 -81.2(9)
N4 C28 N3 C29 0.2(8)
Au1 C28 N3 C29 178.3(5)
N4 C28 N3 C31 178.2(6)
Au1 C28 N3 C31 -3.7(10)
C30 C29 N3 C28 0.9(9)
C30 C29 N3 C31 -177.2(7)
C32 C31 N3 C28 79.0(10)
C36 C31 N3 C28 -102.6(9)
C32 C31 N3 C29 -103.2(9)
C36 C31 N3 C29 75.1(9)
N3 C28 N4 C30 -1.2(8)
Au1 C28 N4 C30 -179.4(5)
N3 C28 N4 C40 -174.5(7)
Au1 C28 N4 C40 7.3(10)
C29 C30 N4 C28 1.7(9)
C29 C30 N4 C40 174.9(7)
C41 C40 N4 C28 80.8(10)
C41A C40 N4 C28 71.1(14)
C41 C40 N4 C30 -91.5(10)
C41A C40 N4 C30 -101.3(14)
N7 C50 N6 C51 -1.1(7)
Au2A C50 N6 C51 -176.7(5)
Au2 C50 N6 C51 169.0(5)
N7 C50 N6 C53 -178.1(6)
Au2A C50 N6 C53 6.4(9)
Au2 C50 N6 C53 -8.0(9)
C52 C51 N6 C50 0.7(8)
C52 C51 N6 C53 177.6(6)
C54 C53 N6 C50 82.1(9)
C58 C53 N6 C50 -96.7(8)
C54 C53 N6 C51 -94.4(8)
C58 C53 N6 C51 86.9(9)
N6 C50 N7 C52 1.2(8)
Au2A C50 N7 C52 176.6(5)
Au2 C50 N7 C52 -167.0(5)
N6 C50 N7 C65 173.2(6)
Au2A C50 N7 C65 -11.4(9)
Au2 C50 N7 C65 5.0(10)
C51 C52 N7 C50 -0.7(8)
C51 C52 N7 C65 -172.7(6)
C66 C65 N7 C50 -83.9(8)
C70 C65 N7 C50 96.8(8)
C66 C65 N7 C52 87.1(9)
C70 C65 N7 C52 -92.2(8)
C77 N8 C80 C81 -81.9(11)
C78 N8 C80 C81 110.3(9)
C77 N8 C80 C85 98.2(11)
C78 N8 C80 C85 -69.6(11)
C85 C80 C81 C82 -0.1(3)
N8 C80 C81 C82 -180.0(9)
C85 C80 C81 C86 179.9(4)
N8 C80 C81 C86 0.1(10)
C80 C81 C82 C83 0.0(3)
C86 C81 C82 C83 180.0(4)
C81 C82 C83 C84 -0.3(7)
C81 C82 C83 C87 179.9(4)
C82 C83 C84 C85 0.5(9)
C87 C83 C84 C85 -179.6(5)
C81 C80 C85 C84 0.4(6)
N8 C80 C85 C84 -179.8(10)
C81 C80 C85 C88 179.9(3)
N8 C80 C85 C88 -0.2(11)
C83 C84 C85 C80 -0.6(8)
C83 C84 C85 C88 179.9(6)
C79 N9 C77 N8 -0.7(6)
C89 N9 C77 N8 -175.6(16)
C79 N9 C77 Au2 179.6(3)
C89 N9 C77 Au2 4.7(16)
C78 N8 C77 N9 0.5(6)
C80 N8 C77 N9 -169.1(13)
C78 N8 C77 Au2 -179.9(2)
C80 N8 C77 Au2 10.6(14)
C77 N8 C78 C79 0.0(6)
C80 N8 C78 C79 169.2(13)
N8 C78 C79 N9 -0.4(6)
C77 N9 C79 C78 0.7(7)
C89 N9 C79 C78 175.7(16)
C77 N9 C89 C90 91(2)
C79 N9 C89 C90 -83(2)
C91 O13 C90 C89 -102.7(17)
N9 C89 C90 O13 59(2)
C92 N10 C91 O12 -10(3)
C92 N10 C91 O13 174.9(13)
C90 O13 C91 O12 1(2)
C90 O13 C91 N10 175.7(14)
C91 N10 C92 C93 -104(2)
N10 C92 C93 C98 32(3)
N10 C92 C93 C94 -140(2)
C98 C93 C94 C95 6(4)
C92 C93 C94 C95 178(2)
C93 C94 C95 C96 -4(4)
C94 C95 C96 C97 3(4)
C95 C96 C97 C98 -6(3)
C94 C93 C98 C97 -8(3)
C92 C93 C98 C97 179.3(19)
C96 C97 C98 C93 9(3)
C77A N8A C80A C81A -71.8(15)
C78A N8A C80A C81A 104.9(10)
C77A N8A C80A C85A 106.1(13)
C78A N8A C80A C85A -77.2(11)
N8A C80A C81A C82A 177.6(10)
C85A C80A C81A C82A -0.1(3)
N8A C80A C81A C86A -2.4(11)
C85A C80A C81A C86A 180.0(4)
C80A C81A C82A C83A 0.1(3)
C86A C81A C82A C83A 180.0(4)
C81A C82A C83A C87A -180.0(4)
C81A C82A C83A C84A -0.2(6)
C82A C83A C84A C85A 0.5(8)
C87A C83A C84A C85A -179.8(5)
C83A C84A C85A C80A -0.6(8)
C83A C84A C85A C88A 180.0(5)
C81A C80A C85A C84A 0.4(6)
N8A C80A C85A C84A -177.4(11)
C81A C80A C85A C88A 179.8(4)
N8A C80A C85A C88A 2.1(12)
C78A N8A C77A N9A -0.3(7)
C80A N8A C77A N9A 176.9(16)
C78A N8A C77A Au2A 179.9(2)
C80A N8A C77A Au2A -2.9(17)
C79A N9A C77A N8A 0.3(8)
C89A N9A C77A N8A 175.2(15)
C79A N9A C77A Au2A -179.9(4)
C89A N9A C77A Au2A -5.0(16)
C77A N8A C78A C79A 0.1(7)
C80A N8A C78A C79A -177.2(16)
N8A C78A C79A N9A 0.1(8)
C77A N9A C79A C78A -0.3(8)
C89A N9A C79A C78A -175.1(16)
C77A N9A C89A C90A -79(2)
C79A N9A C89A C90A 95.3(18)
C91A O13A C90A C89A 108(3)
N9A C89A C90A O13A -66(2)
C90A O13A C91A O12A 0(4)
C90A O13A C91A N10A -169(2)
C92A N10A C91A O13A 157(2)
C92A N10A C91A O12A -12(4)
C91A N10A C92A C93A 97(3)
N10A C92A C93A C94A 52(3)
N10A C92A C93A C98A -138.7(17)
C98A C93A C94A C95A 0.0(3)
C92A C93A C94A C95A 169(2)
C93A C94A C95A C96A 0.0(3)
C94A C95A C96A C97A 0.0(7)
C95A C96A C97A C98A 0.0(9)
C96A C97A C98A C93A 0.0(9)
C94A C93A C98A C97A -0.1(7)
C92A C93A C98A C97A -169(2)
